data_1561535
loop_
_publ_author_name
'Wang, Yi'
'Darone, Gregory M.'
'Bobev, Svilen'

_publ_section_title
;
 The new Zintl phases Eu21Cd4Sb18 and Eu21Mn4Sb18
;
_journal_name_full 'Journal of Solid State Chemistry'
_journal_page_first 303
_journal_page_last 310
_journal_paper_doi 10.1016/j.jssc.2016.03.044
_journal_volume 238
_journal_year 2016
_chemical_formula_sum 'Eu21 Mn4 Sb18'
_chemical_formula_weight 5602.42
_space_group_IT_number 12
_space_group_name_Hall '-C 2y'
_space_group_name_H-M_alt 'C 1 2/m 1'
_symmetry_cell_setting monoclinic
_symmetry_space_group_name_H-M 'C 1 2/m 1'
_atom_sites_solution_hydrogens .
_atom_sites_solution_primary direct
_atom_sites_solution_secondary difmap
_audit_creation_method SHELXL-97
_cell_angle_alpha 90.00
_cell_angle_beta 91.8760(10)
_cell_angle_gamma 90.00
_cell_formula_units_Z 4
_cell_length_a 18.0227(10)
_cell_length_b 17.1988(9)
_cell_length_c 17.5981(9)
_cell_measurement_reflns_used 9326
_cell_measurement_temperature 200(2)
_cell_measurement_theta_max 30.87
_cell_measurement_theta_min 2.26
_cell_volume 5451.9(5)
_computing_cell_refinement 'Bruker SMART'
_computing_data_collection 'Bruker SMART'
_computing_data_reduction 'Bruker SAINT'
_computing_molecular_graphics 'Bruker SHELXTL'
_computing_publication_material 'Bruker SHELXTL'
_computing_structure_refinement 'SHELXL-97 (Sheldrick, 1997)'
_computing_structure_solution 'SHELXS-97 (Sheldrick, 1990)'
_diffrn_ambient_temperature 200(2)
_diffrn_measured_fraction_theta_full 0.997
_diffrn_measured_fraction_theta_max 0.997
_diffrn_measurement_device_type 'CCD area detector'
_diffrn_measurement_method 'phi and omega scans'
_diffrn_radiation_monochromator graphite
_diffrn_radiation_source 'fine-focus sealed tube'
_diffrn_radiation_type MoK\a
_diffrn_radiation_wavelength 0.71073
_diffrn_reflns_av_R_equivalents 0.0329
_diffrn_reflns_av_sigmaI/netI 0.0231
_diffrn_reflns_limit_h_max 25
_diffrn_reflns_limit_h_min -24
_diffrn_reflns_limit_k_max 23
_diffrn_reflns_limit_k_min -23
_diffrn_reflns_limit_l_max 24
_diffrn_reflns_limit_l_min -24
_diffrn_reflns_number 41386
_diffrn_reflns_theta_full 29.57
_diffrn_reflns_theta_max 29.57
_diffrn_reflns_theta_min 1.16
_exptl_absorpt_coefficient_mu 33.356
_exptl_absorpt_correction_T_max 0.2567
_exptl_absorpt_correction_T_min 0.1616
_exptl_absorpt_correction_type multi-scan
_exptl_absorpt_process_details 'SADABS (Sheldrick, 2008)'
_exptl_crystal_colour black
_exptl_crystal_density_diffrn 6.825
_exptl_crystal_density_meas .
_exptl_crystal_density_method 'not measured'
_exptl_crystal_description irregular
_exptl_crystal_F_000 9364
_exptl_crystal_size_max 0.09
_exptl_crystal_size_mid 0.06
_exptl_crystal_size_min 0.06
_refine_diff_density_max 1.561
_refine_diff_density_min -1.328
_refine_diff_density_rms 0.303
_refine_ls_extinction_coef 0.0000702(18)
_refine_ls_extinction_expression Fc^*^=kFc[1+0.001xFc^2^\l^3^/sin(2\q)]^-1/4^
_refine_ls_extinction_method SHELXL
_refine_ls_goodness_of_fit_ref 1.204
_refine_ls_hydrogen_treatment .
_refine_ls_matrix_type full
_refine_ls_number_parameters 216
_refine_ls_number_reflns 7870
_refine_ls_number_restraints 0
_refine_ls_restrained_S_all 1.204
_refine_ls_R_factor_all 0.0241
_refine_ls_R_factor_gt 0.0212
_refine_ls_shift/su_max 0.002
_refine_ls_shift/su_mean 0.000
_refine_ls_structure_factor_coef Fsqd
_refine_ls_weighting_details 'calc w=1/[\s^2^(Fo^2^)+(0.0132P)^2^+54.5164P] where P=(Fo^2^+2Fc^2^)/3'
_refine_ls_weighting_scheme calc
_refine_ls_wR_factor_gt 0.0451
_refine_ls_wR_factor_ref 0.0459
_reflns_number_gt 7374
_reflns_number_total 7870
_reflns_threshold_expression >2sigma(I)
_cod_data_source_file JSSC-2016-238-303.cif
_cod_data_source_block Eu21Mn4Sb18
_cod_depositor_comments
;
The following automatic conversions were performed:

data item '_symmetry_cell_setting' value 'Monoclinic' was changed to
'monoclinic' in accordance with the built-in table derived from the
CIF Core dictionary named 'cif_core.dic' version 2.4.5 last updated
on 2014-11-21.

Automatic conversion script
Id: cif_fix_values 8369 2020-08-20 11:38:08Z andrius 
;
_cod_original_sg_symbol_H-M C2/m
_cod_database_code 1561535

loop_
_symmetry_equiv_pos_as_xyz
'x, y, z'
'-x, y, -z'
'x+1/2, y+1/2, z'
'-x+1/2, y+1/2, -z'
'-x, -y, -z'
'x, -y, z'
'-x+1/2, -y+1/2, -z'
'x+1/2, -y+1/2, z'

loop_
_atom_site_label
_atom_site_type_symbol
_atom_site_fract_x
_atom_site_fract_y
_atom_site_fract_z
_atom_site_U_iso_or_equiv
_atom_site_adp_type
_atom_site_occupancy
_atom_site_symmetry_multiplicity
_atom_site_calc_flag
_atom_site_refinement_flags
_atom_site_disorder_assembly
_atom_site_disorder_group
Eu1 Eu 0.083874(16) 0.155798(17) 0.349658(17) 0.01094(6) Uani 1 1 d . . .
Eu2 Eu 0.086409(16) 0.163654(16) 0.146482(16) 0.01020(6) Uani 1 1 d . . .
Eu3 Eu 0.111900(17) 0.120749(18) 0.576773(17) 0.01309(6) Uani 1 1 d . . .
Eu4 Eu 0.119892(17) 0.371547(18) 0.056346(17) 0.01385(6) Uani 1 1 d . . .
Eu5 Eu 0.158727(16) 0.336957(17) 0.436291(16) 0.01072(6) Uani 1 1 d . . .
Eu6 Eu 0.254252(16) 0.322853(18) 0.242836(17) 0.01134(6) Uani 1 1 d . . .
Eu7 Eu 0.366194(17) 0.370152(18) 0.058684(17) 0.01365(6) Uani 1 1 d . . .
Eu8 Eu 0.428387(16) 0.170050(17) 0.158994(17) 0.01086(6) Uani 1 1 d . . .
Eu9 Eu 0.446235(16) 0.124756(17) 0.380165(16) 0.01068(6) Uani 1 1 d . . .
Eu10 Eu 0.25247(2) 0.0000 0.42208(2) 0.01199(8) Uani 1 2 d S . .
Eu11 Eu 0.26341(2) 0.0000 0.08815(2) 0.01179(8) Uani 1 2 d S . .
Eu12 Eu 0.59415(3) 0.0000 0.25404(3) 0.01447(9) Uani 1 2 d S . .
Mn1 Mn 0.26381(5) 0.11163(5) 0.24908(5) 0.01095(17) Uani 1 1 d . . .
Mn2 Mn -0.00007(7) 0.0000 0.79028(8) 0.0134(3) Uani 1 2 d S . .
Mn3 Mn 0.15589(7) 0.0000 0.75598(7) 0.0107(2) Uani 1 2 d S . .
Sb1 Sb 0.07998(2) 0.31841(2) 0.25668(2) 0.00941(7) Uani 1 1 d . . .
Sb2 Sb 0.25707(2) 0.19489(2) 0.09993(2) 0.01021(7) Uani 1 1 d . . .
Sb3 Sb 0.26894(2) 0.19293(2) 0.38772(2) 0.01064(8) Uani 1 1 d . . .
Sb4 Sb 0.42924(2) 0.36176(2) 0.23982(2) 0.00931(7) Uani 1 1 d . . .
Sb5 Sb 0.04667(3) 0.0000 0.43669(3) 0.01163(11) Uani 1 2 d S . .
Sb6 Sb 0.05574(3) 0.0000 0.05960(3) 0.01201(11) Uani 1 2 d S . .
Sb7 Sb 0.15045(3) 0.0000 0.25055(3) 0.00970(10) Uani 1 2 d S . .
Sb8 Sb 0.24758(3) 0.0000 0.62767(3) 0.01017(10) Uani 1 2 d S . .
Sb9 Sb 0.37850(3) 0.0000 0.25540(3) 0.00964(10) Uani 1 2 d S . .
Sb10 Sb 0.42808(3) 0.0000 0.53397(3) 0.00989(10) Uani 1 2 d S . .
Sb11 Sb 0.46513(3) 0.0000 0.07357(3) 0.01089(10) Uani 1 2 d S . .
Sb12 Sb 0.74066(3) 0.0000 0.12003(3) 0.00975(10) Uani 1 2 d S . .
Sb13 Sb 0.0000 0.24539(3) 0.5000 0.00908(10) Uani 1 2 d S . .
Sb14 Sb 0.0000 0.24447(3) 0.0000 0.00862(10) Uani 1 2 d S . .

loop_
_atom_site_aniso_label
_atom_site_aniso_U_11
_atom_site_aniso_U_22
_atom_site_aniso_U_33
_atom_site_aniso_U_23
_atom_site_aniso_U_13
_atom_site_aniso_U_12
Eu1 0.01171(13) 0.01080(13) 0.01028(13) 0.00102(10) -0.00012(10) -0.00101(10)
Eu2 0.01042(13) 0.01046(13) 0.00974(13) -0.00031(10) 0.00072(10) -0.00030(10)
Eu3 0.01350(14) 0.01467(14) 0.01094(14) -0.00073(11) -0.00201(11) 0.00449(11)
Eu4 0.01436(14) 0.01398(14) 0.01304(14) 0.00026(11) -0.00205(11) -0.00512(11)
Eu5 0.01073(13) 0.01121(13) 0.01023(13) -0.00154(10) 0.00058(10) 0.00072(10)
Eu6 0.00877(13) 0.01347(14) 0.01180(14) -0.00020(11) 0.00069(10) -0.00112(10)
Eu7 0.01607(15) 0.01524(14) 0.00977(14) 0.00177(11) 0.00237(11) 0.00575(11)
Eu8 0.00905(13) 0.01285(14) 0.01060(13) 0.00067(10) -0.00095(10) -0.00036(10)
Eu9 0.01034(13) 0.01215(13) 0.00955(13) -0.00170(10) 0.00019(10) -0.00079(10)
Eu10 0.0142(2) 0.01055(18) 0.01111(19) 0.000 -0.00102(15) 0.000
Eu11 0.0151(2) 0.01035(18) 0.00992(19) 0.000 0.00052(15) 0.000
Eu12 0.0183(2) 0.00859(18) 0.0166(2) 0.000 0.00170(16) 0.000
Mn1 0.0106(4) 0.0121(4) 0.0102(4) -0.0009(3) 0.0005(3) -0.0001(3)
Mn2 0.0103(6) 0.0101(6) 0.0200(7) 0.000 0.0022(5) 0.000
Mn3 0.0098(6) 0.0104(6) 0.0118(6) 0.000 0.0000(5) 0.000
Sb1 0.00877(17) 0.00877(16) 0.01061(17) -0.00018(13) -0.00070(13) -0.00004(13)
Sb2 0.00924(17) 0.01107(17) 0.01029(17) 0.00006(13) -0.00027(13) -0.00025(13)
Sb3 0.01112(17) 0.01044(17) 0.01024(17) -0.00097(13) -0.00164(14) 0.00204(13)
Sb4 0.00792(16) 0.01047(17) 0.00950(17) -0.00036(13) -0.00002(13) -0.00001(13)
Sb5 0.0147(3) 0.0093(2) 0.0109(2) 0.000 0.0018(2) 0.000
Sb6 0.0156(3) 0.0100(2) 0.0105(2) 0.000 0.0007(2) 0.000
Sb7 0.0087(2) 0.0095(2) 0.0109(2) 0.000 -0.00013(19) 0.000
Sb8 0.0089(2) 0.0110(2) 0.0106(2) 0.000 0.00058(19) 0.000
Sb9 0.0101(2) 0.0088(2) 0.0100(2) 0.000 -0.00095(19) 0.000
Sb10 0.0095(2) 0.0089(2) 0.0113(2) 0.000 0.00087(19) 0.000
Sb11 0.0126(3) 0.0094(2) 0.0108(2) 0.000 0.0006(2) 0.000
Sb12 0.0087(2) 0.0100(2) 0.0105(2) 0.000 -0.00116(19) 0.000
Sb13 0.0095(2) 0.0087(2) 0.0089(2) 0.000 -0.00103(18) 0.000
Sb14 0.0084(2) 0.0090(2) 0.0084(2) 0.000 -0.00053(18) 0.000

loop_
_atom_type_symbol
_atom_type_description
_atom_type_scat_dispersion_real
_atom_type_scat_dispersion_imag
_atom_type_scat_source
Mn Mn 0.3368 0.7283 'International Tables Vol C Tables 4.2.6.8 and 6.1.1.4'
Sb Sb -0.5866 1.5461 'International Tables Vol C Tables 4.2.6.8 and 6.1.1.4'
Eu Eu -0.1578 3.6682 'International Tables Vol C Tables 4.2.6.8 and 6.1.1.4'

loop_
_geom_angle_atom_site_label_1
_geom_angle_atom_site_label_2
_geom_angle_atom_site_label_3
_geom_angle
_geom_angle_site_symmetry_1
_geom_angle_site_symmetry_3
Sb5 Eu1 Sb1 166.548(16) . .
Sb5 Eu1 Sb4 90.999(14) . 8_455
Sb1 Eu1 Sb4 77.452(11) . 8_455
Sb5 Eu1 Sb7 70.657(13) . .
Sb1 Eu1 Sb7 114.779(13) . .
Sb4 Eu1 Sb7 86.249(13) 8_455 .
Sb5 Eu1 Sb3 106.378(15) . .
Sb1 Eu1 Sb3 86.729(11) . .
Sb4 Eu1 Sb3 155.679(13) 8_455 .
Sb7 Eu1 Sb3 83.748(13) . .
Sb5 Eu1 Sb13 84.384(14) . .
Sb1 Eu1 Sb13 89.939(13) . .
Sb4 Eu1 Sb13 96.054(10) 8_455 .
Sb7 Eu1 Sb13 154.987(14) . .
Sb3 Eu1 Sb13 102.355(10) . .
Sb5 Eu1 Eu2 121.633(13) . .
Sb1 Eu1 Eu2 57.572(9) . .
Sb4 Eu1 Eu2 57.666(9) 8_455 .
Sb7 Eu1 Eu2 60.410(10) . .
Sb3 Eu1 Eu2 98.248(11) . .
Sb13 Eu1 Eu2 140.239(12) . .
Sb5 Eu1 Eu5 126.323(14) . .
Sb1 Eu1 Eu5 58.888(10) . .
Sb4 Eu1 Eu5 126.711(12) 8_455 .
Sb7 Eu1 Eu5 137.449(13) . .
Sb3 Eu1 Eu5 54.966(9) . .
Sb13 Eu1 Eu5 58.118(9) . .
Eu2 Eu1 Eu5 111.284(10) . .
Sb5 Eu1 Mn1 104.595(18) . .
Sb1 Eu1 Mn1 86.696(17) . .
Sb4 Eu1 Mn1 114.649(17) 8_455 .
Sb7 Eu1 Mn1 45.080(16) . .
Sb3 Eu1 Mn1 45.170(15) . .
Sb13 Eu1 Mn1 147.471(16) . .
Eu2 Eu1 Mn1 60.403(15) . .
Eu5 Eu1 Mn1 93.135(16) . .
Sb5 Eu1 Eu3 59.587(12) . 2_556
Sb1 Eu1 Eu3 107.480(11) . 2_556
Sb4 Eu1 Eu3 54.933(10) 8_455 2_556
Sb7 Eu1 Eu3 112.848(12) . 2_556
Sb3 Eu1 Eu3 149.089(12) . 2_556
Sb13 Eu1 Eu3 51.861(8) . 2_556
Eu2 Eu1 Eu3 112.583(10) . 2_556
Eu5 Eu1 Eu3 108.610(10) . 2_556
Mn1 Eu1 Eu3 157.928(17) . 2_556
Sb5 Eu1 Eu3 54.531(11) . .
Sb1 Eu1 Eu3 128.735(12) . .
Sb4 Eu1 Eu3 128.966(12) 8_455 .
Sb7 Eu1 Eu3 110.488(12) . .
Sb3 Eu1 Eu3 75.353(10) . .
Sb13 Eu1 Eu3 49.831(8) . .
Eu2 Eu1 Eu3 169.828(11) . .
Eu5 Eu1 Eu3 71.793(8) . .
Mn1 Eu1 Eu3 110.278(16) . .
Eu3 Eu1 Eu3 74.399(9) 2_556 .
Sb5 Eu1 Eu10 58.563(12) . .
Sb1 Eu1 Eu10 134.800(12) . .
Sb4 Eu1 Eu10 133.955(11) 8_455 .
Sb7 Eu1 Eu10 52.956(11) . .
Sb3 Eu1 Eu10 51.296(9) . .
Sb13 Eu1 Eu10 112.407(10) . .
Eu2 Eu1 Eu10 107.051(10) . .
Eu5 Eu1 Eu10 99.263(9) . .
Mn1 Eu1 Eu10 53.106(15) . .
Eu3 Eu1 Eu10 117.299(10) 2_556 .
Eu3 Eu1 Eu10 62.782(8) . .
Sb6 Eu2 Sb2 99.941(14) . .
Sb6 Eu2 Sb14 85.868(14) . .
Sb2 Eu2 Sb14 99.248(11) . .
Sb6 Eu2 Sb1 165.793(15) . .
Sb2 Eu2 Sb1 93.814(12) . .
Sb14 Eu2 Sb1 95.470(13) . .
Sb6 Eu2 Sb4 89.088(14) . 8_455
Sb2 Eu2 Sb4 165.182(14) . 8_455
Sb14 Eu2 Sb4 93.060(10) . 8_455
Sb1 Eu2 Sb4 76.723(11) . 8_455
Sb6 Eu2 Mn2 50.69(2) . 5_556
Sb2 Eu2 Mn2 131.44(2) . 5_556
Sb14 Eu2 Mn2 113.29(2) . 5_556
Sb1 Eu2 Mn2 116.60(2) . 5_556
Sb4 Eu2 Mn2 48.074(19) 8_455 5_556
Sb6 Eu2 Sb7 66.446(13) . .
Sb2 Eu2 Sb7 88.085(13) . .
Sb14 Eu2 Sb7 152.233(14) . .
Sb1 Eu2 Sb7 110.826(13) . .
Sb4 Eu2 Sb7 84.775(13) 8_455 .
Mn2 Eu2 Sb7 47.13(2) 5_556 .
Sb6 Eu2 Eu1 115.514(13) . .
Sb2 Eu2 Eu1 107.506(11) . .
Sb14 Eu2 Eu1 141.296(11) . .
Sb1 Eu2 Eu1 56.028(9) . .
Sb4 Eu2 Eu1 57.763(9) 8_455 .
Mn2 Eu2 Eu1 67.86(2) 5_556 .
Sb7 Eu2 Eu1 57.762(10) . .
Sb6 Eu2 Mn1 98.645(18) . .
Sb2 Eu2 Mn1 50.126(16) . .
Sb14 Eu2 Mn1 149.372(17) . .
Sb1 Eu2 Mn1 87.420(17) . .
Sb4 Eu2 Mn1 117.175(17) 8_455 .
Mn2 Eu2 Mn1 92.12(3) 5_556 .
Sb7 Eu2 Mn1 45.342(16) . .
Eu1 Eu2 Mn1 63.005(15) . .
Sb6 Eu2 Eu7 57.090(11) . 7
Sb2 Eu2 Eu7 62.619(10) . 7
Sb14 Eu2 Eu7 55.297(8) . 7
Sb1 Eu2 Eu7 134.338(12) . 7
Sb4 Eu2 Eu7 132.003(12) 8_455 7
Mn2 Eu2 Eu7 107.67(2) 5_556 7
Sb7 Eu2 Eu7 106.998(12) . 7
Eu1 Eu2 Eu7 163.395(11) . 7
Mn1 Eu2 Eu7 102.033(16) . 7
Sb6 Eu2 Eu4 128.312(13) . .
Sb2 Eu2 Eu4 65.977(9) . .
Sb14 Eu2 Eu4 51.508(9) . .
Sb1 Eu2 Eu4 61.069(10) . .
Sb4 Eu2 Eu4 117.133(11) 8_455 .
Mn2 Eu2 Eu4 161.62(2) 5_556 .
Sb7 Eu2 Eu4 151.001(13) . .
Eu1 Eu2 Eu4 116.143(10) . .
Mn1 Eu2 Eu4 105.707(16) . .
Eu7 Eu2 Eu4 73.424(9) 7 .
Sb6 Eu2 Eu8 121.988(13) . 8_455
Sb2 Eu2 Eu8 124.731(12) . 8_455
Sb14 Eu2 Eu8 54.966(8) . 8_455
Sb1 Eu2 Eu8 50.153(9) . 8_455
Sb4 Eu2 Eu8 57.155(9) 8_455 8_455
Mn2 Eu2 Eu8 103.61(2) 5_556 8_455
Sb7 Eu2 Eu8 138.910(13) . 8_455
Eu1 Eu2 Eu8 86.580(9) . 8_455
Mn1 Eu2 Eu8 137.471(16) . 8_455
Eu7 Eu2 Eu8 109.991(9) 7 8_455
Eu4 Eu2 Eu8 60.079(8) . 8_455
Sb13 Eu3 Sb8 168.887(14) . .
Sb13 Eu3 Sb4 100.938(11) . 7_556
Sb8 Eu3 Sb4 88.879(14) . 7_556
Sb13 Eu3 Sb5 84.567(12) . .
Sb8 Eu3 Sb5 92.739(13) . .
Sb4 Eu3 Sb5 132.129(15) 7_556 .
Sb13 Eu3 Sb5 82.456(12) . 5_556
Sb8 Eu3 Sb5 103.775(12) . 5_556
Sb4 Eu3 Sb5 85.028(13) 7_556 5_556
Sb5 Eu3 Sb5 48.202(17) . 5_556
Sb13 Eu3 Mn3 144.81(2) . .
Sb8 Eu3 Mn3 46.13(2) . .
Sb4 Eu3 Mn3 45.795(16) 7_556 .
Sb5 Eu3 Mn3 108.798(15) . .
Sb5 Eu3 Mn3 83.221(19) 5_556 .
Sb13 Eu3 Eu1 57.753(7) . 2_556
Sb8 Eu3 Eu1 133.254(14) . 2_556
Sb4 Eu3 Eu1 55.032(9) 7_556 2_556
Sb5 Eu3 Eu1 92.323(13) . 2_556
Sb5 Eu3 Eu1 50.646(9) 5_556 2_556
Mn3 Eu3 Eu1 88.58(2) . 2_556
Sb13 Eu3 Sb3 81.586(12) . 7_556
Sb8 Eu3 Sb3 94.257(12) . 7_556
Sb4 Eu3 Sb3 84.828(11) 7_556 7_556
Sb5 Eu3 Sb3 142.513(13) . 7_556
Sb5 Eu3 Sb3 159.091(12) 5_556 7_556
Mn3 Eu3 Sb3 102.437(16) . 7_556
Eu1 Eu3 Sb3 108.907(11) 2_556 7_556
Sb13 Eu3 Eu6 121.384(12) . 7_556
Sb8 Eu3 Eu6 61.398(10) . 7_556
Sb4 Eu3 Eu6 50.709(9) 7_556 7_556
Sb5 Eu3 Eu6 153.961(12) . 7_556
Sb5 Eu3 Eu6 130.857(13) 5_556 7_556
Mn3 Eu3 Eu6 51.860(14) . 7_556
Eu1 Eu3 Eu6 103.212(10) 2_556 7_556
Sb3 Eu3 Eu6 50.585(8) 7_556 7_556
Sb13 Eu3 Eu1 55.255(7) . .
Sb8 Eu3 Eu1 115.274(13) . .
Sb4 Eu3 Eu1 155.751(12) 7_556 .
Sb5 Eu3 Eu1 49.321(9) . .
Sb5 Eu3 Eu1 86.958(12) 5_556 .
Mn3 Eu3 Eu1 154.928(15) . .
Eu1 Eu3 Eu1 102.848(9) 2_556 .
Sb3 Eu3 Eu1 94.931(10) 7_556 .
Eu6 Eu3 Eu1 142.179(11) 7_556 .
Sb13 Eu3 Eu3 131.886(9) . 6
Sb8 Eu3 Eu3 51.130(8) . 6
Sb4 Eu3 Eu3 95.152(8) 7_556 6
Sb5 Eu3 Eu3 52.394(8) . 6
Sb5 Eu3 Eu3 54.015(8) 5_556 6
Mn3 Eu3 Eu3 57.233(11) . 6
Eu1 Eu3 Eu3 99.019(6) 2_556 6
Sb3 Eu3 Eu3 145.325(7) 7_556 6
Eu6 Eu3 Eu3 103.885(6) 7_556 6
Eu1 Eu3 Eu3 98.544(6) . 6
Sb13 Eu3 Eu5 117.767(11) . 7_556
Sb8 Eu3 Eu5 53.501(9) . 7_556
Sb4 Eu3 Eu5 106.610(11) 7_556 7_556
Sb5 Eu3 Eu5 112.476(13) . 7_556
Sb5 Eu3 Eu5 152.985(11) 5_556 7_556
Mn3 Eu3 Eu5 87.80(2) . 7_556
Eu1 Eu3 Eu5 154.752(10) 2_556 7_556
Sb3 Eu3 Eu5 47.920(8) 7_556 7_556
Eu6 Eu3 Eu5 55.924(7) 7_556 7_556
Eu1 Eu3 Eu5 90.648(9) . 7_556
Eu3 Eu3 Eu5 99.947(6) 6 7_556
Sb14 Eu4 Sb12 177.981(14) . 3_455
Sb14 Eu4 Sb11 87.249(12) . 7
Sb12 Eu4 Sb11 93.997(12) 3_455 7
Sb14 Eu4 Sb11 85.860(12) . 3_455
Sb12 Eu4 Sb11 93.767(13) 3_455 3_455
Sb11 Eu4 Sb11 48.645(17) 7 3_455
Sb14 Eu4 Sb1 88.650(10) . .
Sb12 Eu4 Sb1 89.338(13) 3_455 .
Sb11 Eu4 Sb1 132.688(14) 7 .
Sb11 Eu4 Sb1 84.051(12) 3_455 .
Sb14 Eu4 Sb2 88.527(10) . 7
Sb12 Eu4 Sb2 93.095(13) 3_455 7
Sb11 Eu4 Sb2 88.290(13) 7 7
Sb11 Eu4 Sb2 136.742(14) 3_455 7
Sb1 Eu4 Sb2 138.697(12) . 7
Sb14 Eu4 Eu8 56.747(7) . 7
Sb12 Eu4 Eu8 125.265(13) 3_455 7
Sb11 Eu4 Eu8 53.521(9) 7 7
Sb11 Eu4 Eu8 92.610(12) 3_455 7
Sb1 Eu4 Eu8 145.397(11) . 7
Sb2 Eu4 Eu8 49.992(9) 7 7
Sb14 Eu4 Eu2 53.097(9) . .
Sb12 Eu4 Eu2 125.433(12) 3_455 .
Sb11 Eu4 Eu2 139.641(12) 7 .
Sb11 Eu4 Eu2 113.170(11) 3_455 .
Sb1 Eu4 Eu2 50.599(8) . .
Sb2 Eu4 Eu2 96.860(10) 7 .
Eu8 Eu4 Eu2 100.950(9) 7 .
Sb14 Eu4 Eu8 55.731(7) . 8_455
Sb12 Eu4 Eu8 122.576(14) 3_455 8_455
Sb11 Eu4 Eu8 92.408(13) 7 8_455
Sb11 Eu4 Eu8 52.235(9) 3_455 8_455
Sb1 Eu4 Eu8 48.409(8) . 8_455
Sb2 Eu4 Eu8 144.135(11) 7 8_455
Eu8 Eu4 Eu8 103.611(9) 7 8_455
Eu2 Eu4 Eu8 60.968(7) . 8_455
Sb14 Eu4 Eu11 122.729(11) . 7
Sb12 Eu4 Eu11 59.286(12) 3_455 7
Sb11 Eu4 Eu11 57.701(12) 7 7
Sb11 Eu4 Eu11 98.038(11) 3_455 7
Sb1 Eu4 Eu11 148.606(12) . 7
Sb2 Eu4 Eu11 51.051(8) 7 7
Eu8 Eu4 Eu11 65.989(9) 7 7
Eu2 Eu4 Eu11 147.050(10) . 7
Eu8 Eu4 Eu11 149.259(11) 8_455 7
Sb14 Eu4 Eu6 118.844(11) . .
Sb12 Eu4 Eu6 59.682(10) 3_455 .
Sb11 Eu4 Eu6 152.498(11) 7 .
Sb11 Eu4 Eu6 119.982(13) 3_455 .
Sb1 Eu4 Eu6 47.272(8) . .
Sb2 Eu4 Eu6 100.140(11) 7 .
Eu8 Eu4 Eu6 147.320(11) 7 .
Eu2 Eu4 Eu6 65.755(8) . .
Eu8 Eu4 Eu6 95.591(10) 8_455 .
Eu11 Eu4 Eu6 108.145(11) 7 .
Sb14 Eu4 Eu12 121.866(11) . 3_455
Sb12 Eu4 Eu12 56.383(12) 3_455 3_455
Sb11 Eu4 Eu12 98.789(12) 7 3_455
Sb11 Eu4 Eu12 59.518(11) 3_455 3_455
Sb1 Eu4 Eu12 46.393(8) . 3_455
Sb2 Eu4 Eu12 148.898(12) 7 3_455
Eu8 Eu4 Eu12 151.252(11) 7 3_455
Eu2 Eu4 Eu12 96.990(9) . 3_455
Eu8 Eu4 Eu12 66.234(9) 8_455 3_455
Eu11 Eu4 Eu12 108.212(9) 7 3_455
Eu6 Eu4 Eu12 61.201(9) . 3_455
Sb10 Eu5 Sb3 168.919(15) 7_556 .
Sb10 Eu5 Sb3 99.047(14) 7_556 7_556
Sb3 Eu5 Sb3 84.573(12) . 7_556
Sb10 Eu5 Sb1 92.383(13) 7_556 .
Sb3 Eu5 Sb1 85.766(11) . .
Sb3 Eu5 Sb1 165.808(13) 7_556 .
Sb10 Eu5 Sb8 66.389(13) 7_556 7_556
Sb3 Eu5 Sb8 102.604(13) . 7_556
Sb3 Eu5 Sb8 104.106(14) 7_556 7_556
Sb1 Eu5 Sb8 88.135(13) . 7_556
Sb10 Eu5 Sb13 86.200(14) 7_556 .
Sb3 Eu5 Sb13 104.554(13) . .
Sb3 Eu5 Sb13 86.107(10) 7_556 .
Sb1 Eu5 Sb13 86.288(10) . .
Sb8 Eu5 Sb13 151.761(14) 7_556 .
Sb10 Eu5 Eu1 128.253(13) 7_556 .
Sb3 Eu5 Eu1 58.461(10) . .
Sb3 Eu5 Eu1 112.076(11) 7_556 .
Sb1 Eu5 Eu1 53.805(9) . .
Sb8 Eu5 Eu1 135.963(13) 7_556 .
Sb13 Eu5 Eu1 57.330(9) . .
Sb10 Eu5 Eu9 57.811(11) 7_556 7_556
Sb3 Eu5 Eu9 131.348(12) . 7_556
Sb3 Eu5 Eu9 55.929(10) 7_556 7_556
Sb1 Eu5 Eu9 125.981(12) . 7_556
Sb8 Eu5 Eu9 112.972(12) 7_556 7_556
Sb13 Eu5 Eu9 51.423(8) . 7_556
Eu1 Eu5 Eu9 107.857(10) . 7_556
Sb10 Eu5 Eu6 115.107(13) 7_556 .
Sb3 Eu5 Eu6 55.767(9) . .
Sb3 Eu5 Eu6 129.084(12) 7_556 .
Sb1 Eu5 Eu6 50.788(9) . .
Sb8 Eu5 Eu6 62.071(10) 7_556 .
Sb13 Eu5 Eu6 130.402(10) . .
Eu1 Eu5 Eu6 75.632(9) . .
Eu9 Eu5 Eu6 172.881(11) 7_556 .
Sb10 Eu5 Eu9 55.573(11) 7_556 8_455
Sb3 Eu5 Eu9 129.914(12) . 8_455
Sb3 Eu5 Eu9 126.540(11) 7_556 8_455
Sb1 Eu5 Eu9 54.682(9) . 8_455
Sb8 Eu5 Eu9 105.053(12) 7_556 8_455
Sb13 Eu5 Eu9 50.256(8) . 8_455
Eu1 Eu5 Eu9 72.684(8) . 8_455
Eu9 Eu5 Eu9 71.626(9) 7_556 8_455
Eu6 Eu5 Eu9 104.132(9) . 8_455
Sb10 Eu5 Eu10 59.171(12) 7_556 7_556
Sb3 Eu5 Eu10 116.727(12) . 7_556
Sb3 Eu5 Eu10 53.461(9) 7_556 7_556
Sb1 Eu5 Eu10 140.698(11) . 7_556
Sb8 Eu5 Eu10 56.938(11) 7_556 7_556
Sb13 Eu5 Eu10 115.309(11) . 7_556
Eu1 Eu5 Eu10 165.435(11) . 7_556
Eu9 Eu5 Eu10 63.920(9) 7_556 7_556
Eu6 Eu5 Eu10 113.993(11) . 7_556
Eu9 Eu5 Eu10 113.346(10) 8_455 7_556
Sb10 Eu5 Eu3 109.703(12) 7_556 7_556
Sb3 Eu5 Eu3 61.051(10) . 7_556
Sb3 Eu5 Eu3 74.027(10) 7_556 7_556
Sb1 Eu5 Eu3 110.022(11) . 7_556
Sb8 Eu5 Eu3 49.867(10) 7_556 7_556
Sb13 Eu5 Eu3 156.034(11) . 7_556
Eu1 Eu5 Eu3 117.893(9) . 7_556
Eu9 Eu5 Eu3 121.738(9) 7_556 7_556
Eu6 Eu5 Eu3 59.825(7) . 7_556
Eu9 Eu5 Eu3 153.710(10) 8_455 7_556
Eu10 Eu5 Eu3 62.921(9) 7_556 7_556
Sb1 Eu6 Sb4 168.873(14) . .
Sb1 Eu6 Sb2 94.686(12) . .
Sb4 Eu6 Sb2 94.890(12) . .
Sb1 Eu6 Sb3 88.821(12) . .
Sb4 Eu6 Sb3 95.548(12) . .
Sb2 Eu6 Sb3 97.409(13) . .
Sb1 Eu6 Mn3 119.25(2) . 7_556
Sb4 Eu6 Mn3 50.06(2) . 7_556
Sb2 Eu6 Mn3 124.55(2) . 7_556
Sb3 Eu6 Mn3 123.49(2) . 7_556
Sb1 Eu6 Mn1 91.129(17) . .
Sb4 Eu6 Mn1 99.340(17) . .
Sb2 Eu6 Mn1 50.480(16) . .
Sb3 Eu6 Mn1 46.960(16) . .
Mn3 Eu6 Mn1 149.29(2) 7_556 .
Sb1 Eu6 Sb12 91.020(13) . 3_455
Sb4 Eu6 Sb12 82.359(12) . 3_455
Sb2 Eu6 Sb12 95.965(12) . 3_455
Sb3 Eu6 Sb12 166.593(13) . 3_455
Mn3 Eu6 Sb12 46.03(2) 7_556 3_455
Mn1 Eu6 Sb12 146.435(18) . 3_455
Sb1 Eu6 Sb8 86.852(13) . 7_556
Sb4 Eu6 Sb8 82.611(12) . 7_556
Sb2 Eu6 Sb8 167.972(13) . 7_556
Sb3 Eu6 Sb8 94.547(12) . 7_556
Mn3 Eu6 Sb8 45.78(2) 7_556 7_556
Mn1 Eu6 Sb8 141.503(18) . 7_556
Sb12 Eu6 Sb8 72.062(12) 3_455 7_556
Sb1 Eu6 Eu5 57.452(9) . .
Sb4 Eu6 Eu5 117.674(11) . .
Sb2 Eu6 Eu5 136.105(12) . .
Sb3 Eu6 Eu5 53.618(9) . .
Mn3 Eu6 Eu5 99.29(2) 7_556 .
Mn1 Eu6 Eu5 93.322(16) . .
Sb12 Eu6 Eu5 115.755(12) 3_455 .
Sb8 Eu6 Eu5 53.886(9) 7_556 .
Sb1 Eu6 Eu7 127.077(12) . .
Sb4 Eu6 Eu7 54.484(9) . .
Sb2 Eu6 Eu7 59.912(10) . .
Sb3 Eu6 Eu7 136.149(12) . .
Mn3 Eu6 Eu7 64.64(2) 7_556 .
Mn1 Eu6 Eu7 101.834(16) . .
Sb12 Eu6 Eu7 52.024(10) 3_455 .
Sb8 Eu6 Eu7 109.902(11) 7_556 .
Eu5 Eu6 Eu7 163.786(11) . .
Sb1 Eu6 Eu3 120.968(12) . 7_556
Sb4 Eu6 Eu3 53.452(9) . 7_556
Sb2 Eu6 Eu3 136.500(12) . 7_556
Sb3 Eu6 Eu3 62.491(10) . 7_556
Mn3 Eu6 Eu3 61.01(2) 7_556 7_556
Mn1 Eu6 Eu3 100.920(16) . 7_556
Sb12 Eu6 Eu3 106.534(11) 3_455 7_556
Sb8 Eu6 Eu3 49.774(10) 7_556 7_556
Eu5 Eu6 Eu3 64.251(8) . 7_556
Eu7 Eu6 Eu3 106.659(10) . 7_556
Sb1 Eu6 Eu4 60.273(10) . .
Sb4 Eu6 Eu4 119.765(11) . .
Sb2 Eu6 Eu4 63.612(10) . .
Sb3 Eu6 Eu4 139.921(11) . .
Mn3 Eu6 Eu4 95.12(2) 7_556 .
Mn1 Eu6 Eu4 104.728(16) . .
Sb12 Eu6 Eu4 49.092(9) 3_455 .
Sb8 Eu6 Eu4 107.414(11) 7_556 .
Eu5 Eu6 Eu4 115.019(10) . .
Eu7 Eu6 Eu4 66.807(8) . .
Eu3 Eu6 Eu4 154.317(10) 7_556 .
Sb14 Eu7 Sb4 92.486(10) 7 .
Sb14 Eu7 Sb12 174.946(15) 7 3_455
Sb4 Eu7 Sb12 86.234(13) . 3_455
Sb14 Eu7 Sb6 83.071(13) 7 7
Sb4 Eu7 Sb6 118.535(15) . 7
Sb12 Eu7 Sb6 93.237(13) 3_455 7
Sb14 Eu7 Sb2 90.583(10) 7 7
Sb4 Eu7 Sb2 152.212(13) . 7
Sb12 Eu7 Sb2 92.825(13) 3_455 7
Sb6 Eu7 Sb2 89.252(13) 7 7
Sb14 Eu7 Sb2 88.467(12) 7 .
Sb4 Eu7 Sb2 86.787(11) . .
Sb12 Eu7 Sb2 96.336(12) 3_455 .
Sb6 Eu7 Sb2 153.498(14) 7 .
Sb2 Eu7 Sb2 65.687(12) 7 .
Sb14 Eu7 Eu2 54.574(7) 7 7
Sb4 Eu7 Eu2 145.191(12) . 7
Sb12 Eu7 Eu2 125.502(13) 3_455 7
Sb6 Eu7 Eu2 53.406(9) 7 7
Sb2 Eu7 Eu2 51.646(9) 7 7
Sb2 Eu7 Eu2 101.596(11) . 7
Sb14 Eu7 Eu6 121.992(11) 7 .
Sb4 Eu7 Eu6 51.571(9) . .
Sb12 Eu7 Eu6 60.654(10) 3_455 .
Sb6 Eu7 Eu6 150.597(12) 7 .
Sb2 Eu7 Eu6 104.305(11) 7 .
Sb2 Eu7 Eu6 51.740(9) . .
Eu2 Eu7 Eu6 152.524(11) 7 .
Sb14 Eu7 Eu8 55.227(9) 7 .
Sb4 Eu7 Eu8 57.546(9) . .
Sb12 Eu7 Eu8 127.338(12) 3_455 .
Sb6 Eu7 Eu8 136.045(13) 7 .
Sb2 Eu7 Eu8 103.050(11) 7 .
Sb2 Eu7 Eu8 49.804(9) . .
Eu2 Eu7 Eu8 102.688(9) 7 .
Eu6 Eu7 Eu8 66.786(8) . .
Sb14 Eu7 Eu11 122.384(11) 7 7
Sb4 Eu7 Eu11 142.483(12) . 7
Sb12 Eu7 Eu11 57.773(12) 3_455 7
Sb6 Eu7 Eu11 59.487(12) 7 7
Sb2 Eu7 Eu11 50.900(8) 7 7
Sb2 Eu7 Eu11 105.884(11) . 7
Eu2 Eu7 Eu11 67.850(9) 7 7
Eu6 Eu7 Eu11 109.493(11) . 7
Eu8 Eu7 Eu11 153.156(10) . 7
Sb14 Eu7 Eu2 49.475(7) 7 8
Sb4 Eu7 Eu2 50.594(9) . 8
Sb12 Eu7 Eu2 126.924(13) 3_455 8
Sb6 Eu7 Eu2 84.948(12) 7 8
Sb2 Eu7 Eu2 140.032(11) 7 8
Sb2 Eu7 Eu2 108.332(10) . 8
Eu2 Eu7 Eu2 95.081(9) 7 8
Eu6 Eu7 Eu2 99.739(9) . 8
Eu8 Eu7 Eu2 58.575(7) . 8
Eu11 Eu7 Eu2 144.230(11) 7 8
Sb14 Eu7 Eu4 137.722(11) 7 .
Sb4 Eu7 Eu4 108.474(11) . .
Sb12 Eu7 Eu4 47.141(9) 3_455 .
Sb6 Eu7 Eu4 115.207(13) 7 .
Sb2 Eu7 Eu4 54.299(9) 7 .
Sb2 Eu7 Eu4 57.724(9) . .
Eu2 Eu7 Eu4 104.423(9) 7 .
Eu6 Eu7 Eu4 58.139(7) . .
Eu8 Eu7 Eu4 105.888(9) . .
Eu11 Eu7 Eu4 55.995(8) 7 .
Eu2 Eu7 Eu4 157.769(10) 8 .
Sb1 Eu8 Sb2 162.209(14) 8 .
Sb1 Eu8 Sb11 96.744(14) 8 .
Sb2 Eu8 Sb11 99.791(14) . .
Sb1 Eu8 Sb14 94.251(11) 8 7
Sb2 Eu8 Sb14 93.513(10) . 7
Sb11 Eu8 Sb14 85.624(14) . 7
Sb1 Eu8 Sb9 91.134(13) 8 .
Sb2 Eu8 Sb9 90.483(13) . .
Sb11 Eu8 Sb9 63.207(13) . .
Sb14 Eu8 Sb9 148.791(14) 7 .
Sb1 Eu8 Mn1 119.366(18) 8 .
Sb2 Eu8 Mn1 51.862(17) . .
Sb11 Eu8 Mn1 97.639(18) . .
Sb14 Eu8 Mn1 145.337(17) 7 .
Sb9 Eu8 Mn1 47.047(17) . .
Sb1 Eu8 Sb4 74.725(11) 8 .
Sb2 Eu8 Sb4 89.866(11) . .
Sb11 Eu8 Sb4 167.677(14) . .
Sb14 Eu8 Sb4 86.163(12) 7 .
Sb9 Eu8 Sb4 124.822(13) . .
Mn1 Eu8 Sb4 94.341(17) . .
Sb1 Eu8 Eu4 133.725(12) 8 7
Sb2 Eu8 Eu4 62.456(10) . 7
Sb11 Eu8 Eu4 56.696(11) . 7
Sb14 Eu8 Eu4 51.062(8) 7 7
Sb9 Eu8 Eu4 105.209(12) . 7
Mn1 Eu8 Eu4 102.549(17) . 7
Sb4 Eu8 Eu4 123.203(11) . 7
Sb1 Eu8 Eu9 56.151(9) 8 .
Sb2 Eu8 Eu9 112.603(11) . .
Sb11 Eu8 Eu9 104.865(12) . .
Sb14 Eu8 Eu9 149.115(10) 7 .
Sb9 Eu8 Eu9 51.484(10) . .
Mn1 Eu8 Eu9 63.218(16) . .
Sb4 Eu8 Eu9 78.040(10) . .
Eu4 Eu8 Eu9 156.689(10) 7 .
Sb1 Eu8 Eu7 113.975(12) 8 .
Sb2 Eu8 Eu7 59.875(9) . .
Sb11 Eu8 Eu7 127.270(13) . .
Sb14 Eu8 Eu7 51.956(9) 7 .
Sb9 Eu8 Eu7 148.725(13) . .
Mn1 Eu8 Eu7 102.335(17) . .
Sb4 Eu8 Eu7 51.972(9) . .
Eu4 Eu8 Eu7 71.435(8) 7 .
Eu9 Eu8 Eu7 127.738(10) . .
Sb1 Eu8 Eu4 61.245(10) 8 8
Sb2 Eu8 Eu4 134.505(12) . 8
Sb11 Eu8 Eu4 57.245(11) . 8
Sb14 Eu8 Eu4 50.234(8) 7 8
Sb9 Eu8 Eu4 107.851(12) . 8
Mn1 Eu8 Eu4 153.301(18) . 8
Sb4 Eu8 Eu4 110.457(10) . 8
Eu4 Eu8 Eu4 72.521(9) 7 8
Eu9 Eu8 Eu4 111.282(9) . 8
Eu7 Eu8 Eu4 100.777(9) . 8
Sb1 Eu8 Eu2 52.615(9) 8 8
Sb2 Eu8 Eu2 123.498(12) . 8
Sb11 Eu8 Eu2 116.161(13) . 8
Sb14 Eu8 Eu2 51.088(8) 7 8
Sb9 Eu8 Eu2 143.736(13) . 8
Mn1 Eu8 Eu2 145.402(17) . 8
Sb4 Eu8 Eu2 51.594(9) . 8
Eu4 Eu8 Eu2 102.142(9) 7 8
Eu9 Eu8 Eu2 99.054(9) . 8
Eu7 Eu8 Eu2 63.686(8) . 8
Eu4 Eu8 Eu2 58.952(8) 8 8
Sb13 Eu9 Sb9 175.278(14) 7_556 .
Sb13 Eu9 Sb3 89.901(10) 7_556 .
Sb9 Eu9 Sb3 85.542(13) . .
Sb13 Eu9 Sb10 87.990(12) 7_556 5_656
Sb9 Eu9 Sb10 96.407(12) . 5_656
Sb3 Eu9 Sb10 143.417(14) . 5_656
Sb13 Eu9 Sb1 90.840(10) 7_556 8
Sb9 Eu9 Sb1 90.927(13) . 8
Sb3 Eu9 Sb1 127.141(13) . 8
Sb10 Eu9 Sb1 89.416(13) 5_656 8
Sb13 Eu9 Sb10 87.240(12) 7_556 .
Sb9 Eu9 Sb10 94.302(12) . .
Sb3 Eu9 Sb10 93.993(13) . .
Sb10 Eu9 Sb10 49.428(17) 5_656 .
Sb1 Eu9 Sb10 138.832(14) 8 .
Sb13 Eu9 Eu5 58.307(7) 7_556 7_556
Sb9 Eu9 Eu5 119.421(13) . 7_556
Sb3 Eu9 Eu5 54.703(9) . 7_556
Sb10 Eu9 Eu5 94.174(12) 5_656 7_556
Sb1 Eu9 Eu5 148.705(12) 8 7_556
Sb10 Eu9 Eu5 52.535(9) . 7_556
Sb13 Eu9 Eu8 121.464(12) 7_556 .
Sb9 Eu9 Eu8 57.006(10) . .
Sb3 Eu9 Eu8 85.690(10) . .
Sb10 Eu9 Eu8 125.787(13) 5_656 .
Sb1 Eu9 Eu8 50.293(9) 8 .
Sb10 Eu9 Eu8 151.277(11) . .
Eu5 Eu9 Eu8 139.614(10) 7_556 .
Sb13 Eu9 Eu5 56.811(7) 7_556 8
Sb9 Eu9 Eu5 127.528(13) . 8
Sb3 Eu9 Eu5 145.991(12) . 8
Sb10 Eu9 Eu5 51.573(9) 5_656 8
Sb1 Eu9 Eu5 54.622(9) 8 8
Sb10 Eu9 Eu5 91.330(12) . 8
Eu5 Eu9 Eu5 104.988(9) 7_556 8
Eu8 Eu9 Eu5 104.906(9) . 8
Sb13 Eu9 Eu12 122.033(10) 7_556 .
Sb9 Eu9 Eu12 62.105(12) . .
Sb3 Eu9 Eu12 145.330(12) . .
Sb10 Eu9 Eu12 58.891(12) 5_656 .
Sb1 Eu9 Eu12 47.893(8) 8 .
Sb10 Eu9 Eu12 100.179(11) . .
Eu5 Eu9 Eu12 152.060(11) 7_556 .
Eu8 Eu9 Eu12 66.914(9) . .
Eu5 Eu9 Eu12 65.544(9) 8 .
Sb13 Eu9 Eu10 118.561(10) 7_556 .
Sb9 Eu9 Eu10 59.183(12) . .
Sb3 Eu9 Eu10 51.760(9) . .
Sb10 Eu9 Eu10 98.296(11) 5_656 .
Sb1 Eu9 Eu10 149.678(12) 8 .
Sb10 Eu9 Eu10 56.368(11) . .
Eu5 Eu9 Eu10 60.290(8) 7_556 .
Eu8 Eu9 Eu10 103.416(10) . .
Eu5 Eu9 Eu10 147.476(10) 8 .
Eu12 Eu9 Eu10 112.692(9) . .
Sb13 Eu9 Eu9 134.258(9) 7_556 6
Sb9 Eu9 Eu9 49.100(8) . 6
Sb3 Eu9 Eu9 110.108(8) . 6
Sb10 Eu9 Eu9 51.334(8) 5_656 6
Sb1 Eu9 Eu9 106.513(8) 8 6
Sb10 Eu9 Eu9 51.905(8) . 6
Eu5 Eu9 Eu9 99.840(6) 7_556 6
Eu8 Eu9 Eu9 101.311(6) . 6
Eu5 Eu9 Eu9 99.528(6) 8 6
Eu12 Eu9 Eu9 58.666(6) . 6
Eu10 Eu9 Eu9 59.153(5) . 6
Sb3 Eu10 Sb3 156.760(19) 6 .
Sb3 Eu10 Sb7 83.807(10) 6 .
Sb3 Eu10 Sb7 83.807(10) . .
Sb3 Eu10 Mn1 47.231(16) 6 6
Sb3 Eu10 Mn1 111.260(19) . 6
Sb7 Eu10 Mn1 46.529(16) . 6
Sb3 Eu10 Mn1 111.261(19) 6 .
Sb3 Eu10 Mn1 47.229(16) . .
Sb7 Eu10 Mn1 46.530(16) . .
Mn1 Eu10 Mn1 64.24(3) 6 .
Sb3 Eu10 Sb8 100.571(10) 6 .
Sb3 Eu10 Sb8 100.572(10) . .
Sb7 Eu10 Sb8 146.757(18) . .
Mn1 Eu10 Sb8 147.796(15) 6 .
Mn1 Eu10 Sb8 147.795(15) . .
Sb3 Eu10 Sb10 90.957(10) 6 .
Sb3 Eu10 Sb10 90.958(10) . .
Sb7 Eu10 Sb10 152.375(18) . .
Mn1 Eu10 Sb10 112.367(19) 6 .
Mn1 Eu10 Sb10 112.367(19) . .
Sb8 Eu10 Sb10 60.868(14) . .
Sb3 Eu10 Sb5 96.058(10) 6 .
Sb3 Eu10 Sb5 96.058(10) . .
Sb7 Eu10 Sb5 63.983(14) . .
Mn1 Eu10 Sb5 98.168(18) 6 .
Mn1 Eu10 Sb5 98.169(18) . .
Sb8 Eu10 Sb5 82.774(15) . .
Sb10 Eu10 Sb5 143.642(17) . .
Sb3 Eu10 Sb9 78.608(10) 6 .
Sb3 Eu10 Sb9 78.607(10) . .
Sb7 Eu10 Sb9 68.893(15) . .
Mn1 Eu10 Sb9 44.885(16) 6 .
Mn1 Eu10 Sb9 44.885(16) . .
Sb8 Eu10 Sb9 144.350(17) . .
Sb10 Eu10 Sb9 83.482(15) . .
Sb5 Eu10 Sb9 132.876(17) . .
Sb3 Eu10 Eu5 138.896(14) 6 7_556
Sb3 Eu10 Eu5 52.842(9) . 7_556
Sb7 Eu10 Eu5 136.116(6) . 7_556
Mn1 Eu10 Eu5 148.829(19) 6 7_556
Mn1 Eu10 Eu5 96.816(16) . 7_556
Sb8 Eu10 Eu5 53.620(8) . 7_556
Sb10 Eu10 Eu5 49.702(7) . 7_556
Sb5 Eu10 Eu5 109.389(11) . 7_556
Sb9 Eu10 Eu5 104.070(11) . 7_556
Sb3 Eu10 Eu5 52.842(9) 6 4_546
Sb3 Eu10 Eu5 138.897(14) . 4_546
Sb7 Eu10 Eu5 136.116(6) . 4_546
Mn1 Eu10 Eu5 96.816(16) 6 4_546
Mn1 Eu10 Eu5 148.829(19) . 4_546
Sb8 Eu10 Eu5 53.620(8) . 4_546
Sb10 Eu10 Eu5 49.702(7) . 4_546
Sb5 Eu10 Eu5 109.389(11) . 4_546
Sb9 Eu10 Eu5 104.070(11) . 4_546
Eu5 Eu10 Eu5 87.732(12) 7_556 4_546
Sb3 Eu10 Eu9 52.252(9) 6 6
Sb3 Eu10 Eu9 113.096(13) . 6
Sb7 Eu10 Eu9 105.495(13) . 6
Mn1 Eu10 Eu9 60.539(16) 6 6
Mn1 Eu10 Eu9 93.063(17) . 6
Sb8 Eu10 Eu9 102.935(12) . 6
Sb10 Eu10 Eu9 52.047(10) . 6
Sb5 Eu10 Eu9 148.257(6) . 6
Sb9 Eu10 Eu9 48.320(9) . 6
Eu5 Eu10 Eu9 98.534(11) 7_556 6
Eu5 Eu10 Eu9 55.789(7) 4_546 6
Sb2 Eu11 Sb2 171.808(19) . 6
Sb2 Eu11 Mn1 52.292(17) . .
Sb2 Eu11 Mn1 120.52(2) 6 .
Sb2 Eu11 Mn1 120.52(2) . 6
Sb2 Eu11 Mn1 52.293(17) 6 6
Mn1 Eu11 Mn1 68.27(3) . 6
Sb2 Eu11 Sb9 88.220(10) . .
Sb2 Eu11 Sb9 88.221(10) 6 .
Mn1 Eu11 Sb9 47.731(17) . .
Mn1 Eu11 Sb9 47.731(17) 6 .
Sb2 Eu11 Sb7 85.930(10) . .
Sb2 Eu11 Sb7 85.930(10) 6 .
Mn1 Eu11 Sb7 47.293(17) . .
Mn1 Eu11 Sb7 47.292(17) 6 .
Sb9 Eu11 Sb7 70.619(15) . .
Sb2 Eu11 Sb11 92.309(10) . .
Sb2 Eu11 Sb11 92.309(10) 6 .
Mn1 Eu11 Sb11 94.762(19) . .
Mn1 Eu11 Sb11 94.763(19) 6 .
Sb9 Eu11 Sb11 60.109(14) . .
Sb7 Eu11 Sb11 130.728(17) . .
Sb2 Eu11 Sb12 93.561(10) . 5_655
Sb2 Eu11 Sb12 93.561(10) 6 5_655
Mn1 Eu11 Sb12 145.851(16) . 5_655
Mn1 Eu11 Sb12 145.852(16) 6 5_655
Sb9 Eu11 Sb12 145.357(18) . 5_655
Sb7 Eu11 Sb12 144.024(18) . 5_655
Sb11 Eu11 Sb12 85.248(15) . 5_655
Sb2 Eu11 Sb6 88.425(10) . .
Sb2 Eu11 Sb6 88.425(10) 6 .
Mn1 Eu11 Sb6 94.916(19) . .
Mn1 Eu11 Sb6 94.916(19) 6 .
Sb9 Eu11 Sb6 131.590(17) . .
Sb7 Eu11 Sb6 60.971(14) . .
Sb11 Eu11 Sb6 168.301(17) . .
Sb12 Eu11 Sb6 83.053(15) 5_655 .
Sb2 Eu11 Eu4 127.409(13) . 4_545
Sb2 Eu11 Eu4 60.647(9) 6 4_545
Mn1 Eu11 Eu4 147.79(2) . 4_545
Mn1 Eu11 Eu4 103.213(17) 6 4_545
Sb9 Eu11 Eu4 102.795(13) . 4_545
Sb7 Eu11 Eu4 146.405(6) . 4_545
Sb11 Eu11 Eu4 54.010(10) . 4_545
Sb12 Eu11 Eu4 50.218(9) 5_655 4_545
Sb6 Eu11 Eu4 117.074(12) . 4_545
Sb2 Eu11 Eu4 60.648(9) . 7
Sb2 Eu11 Eu4 127.409(13) 6 7
Mn1 Eu11 Eu4 103.212(17) . 7
Mn1 Eu11 Eu4 147.79(2) 6 7
Sb9 Eu11 Eu4 102.795(13) . 7
Sb7 Eu11 Eu4 146.405(6) . 7
Sb11 Eu11 Eu4 54.010(10) . 7
Sb12 Eu11 Eu4 50.218(9) 5_655 7
Sb6 Eu11 Eu4 117.074(12) . 7
Eu4 Eu11 Eu4 66.768(12) 4_545 7
Sb2 Eu11 Eu7 124.316(13) . 4_545
Sb2 Eu11 Eu7 58.293(9) 6 4_545
Mn1 Eu11 Eu7 144.60(2) . 4_545
Mn1 Eu11 Eu7 101.670(17) 6 4_545
Sb9 Eu11 Eu7 146.223(6) . 4_545
Sb7 Eu11 Eu7 100.212(13) . 4_545
Sb11 Eu11 Eu7 120.318(12) . 4_545
Sb12 Eu11 Eu7 51.357(9) 5_655 4_545
Sb6 Eu11 Eu7 50.959(9) . 4_545
Eu4 Eu11 Eu7 66.394(9) 4_545 4_545
Eu4 Eu11 Eu7 101.566(11) 7 4_545
Sb1 Eu12 Sb1 170.44(2) 3_545 8
Sb1 Eu12 Sb8 93.256(11) 3_545 5_656
Sb1 Eu12 Sb8 93.256(11) 8 5_656
Sb1 Eu12 Sb12 94.108(11) 3_545 .
Sb1 Eu12 Sb12 94.108(11) 8 .
Sb8 Eu12 Sb12 77.701(16) 5_656 .
Sb1 Eu12 Sb10 88.507(11) 3_545 5_656
Sb1 Eu12 Sb10 88.507(11) 8 5_656
Sb8 Eu12 Sb10 61.215(14) 5_656 5_656
Sb12 Eu12 Sb10 138.916(18) . 5_656
Sb1 Eu12 Sb11 88.002(11) 3_545 .
Sb1 Eu12 Sb11 88.003(11) 8 .
Sb8 Eu12 Sb11 161.749(18) 5_656 .
Sb12 Eu12 Sb11 84.048(15) . .
Sb10 Eu12 Sb11 137.036(17) 5_656 .
Sb1 Eu12 Sb9 85.293(11) 3_545 .
Sb1 Eu12 Sb9 85.293(11) 8 .
Sb8 Eu12 Sb9 142.883(18) 5_656 .
Sb12 Eu12 Sb9 139.416(17) . .
Sb10 Eu12 Sb9 81.668(14) 5_656 .
Sb11 Eu12 Sb9 55.368(13) . .
Sb1 Eu12 Eu9 117.120(14) 3_545 .
Sb1 Eu12 Eu9 54.507(10) 8 .
Sb8 Eu12 Eu9 102.116(14) 5_656 .
Sb12 Eu12 Eu9 148.612(6) . .
Sb10 Eu12 Eu9 51.348(9) 5_656 .
Sb11 Eu12 Eu9 93.439(12) . .
Sb9 Eu12 Eu9 48.165(9) . .
Sb1 Eu12 Eu9 54.508(10) 3_545 6
Sb1 Eu12 Eu9 117.120(14) 8 6
Sb8 Eu12 Eu9 102.116(13) 5_656 6
Sb12 Eu12 Eu9 148.613(6) . 6
Sb10 Eu12 Eu9 51.348(9) 5_656 6
Sb11 Eu12 Eu9 93.439(12) . 6
Sb9 Eu12 Eu9 48.165(9) . 6
Eu9 Eu12 Eu9 62.669(11) . 6
Sb1 Eu12 Eu4 59.638(10) 3_545 3_545
Sb1 Eu12 Eu4 123.573(14) 8 3_545
Sb8 Eu12 Eu4 112.893(13) 5_656 3_545
Sb12 Eu12 Eu4 49.262(9) . 3_545
Sb10 Eu12 Eu4 147.892(6) 5_656 3_545
Sb11 Eu12 Eu4 52.757(10) . 3_545
Sb9 Eu12 Eu4 98.281(12) . 3_545
Eu9 Eu12 Eu4 144.862(13) . 3_545
Eu9 Eu12 Eu4 105.392(8) 6 3_545
Sb1 Eu12 Eu4 123.573(14) 3_545 8
Sb1 Eu12 Eu4 59.638(10) 8 8
Sb8 Eu12 Eu4 112.893(13) 5_656 8
Sb12 Eu12 Eu4 49.262(9) . 8
Sb10 Eu12 Eu4 147.892(6) 5_656 8
Sb11 Eu12 Eu4 52.757(10) . 8
Sb9 Eu12 Eu4 98.281(12) . 8
Eu9 Eu12 Eu4 105.391(8) . 8
Eu9 Eu12 Eu4 144.862(13) 6 8
Eu4 Eu12 Eu4 64.157(11) 3_545 8
Sb1 Eu12 Eu6 141.172(15) 3_545 8
Sb1 Eu12 Eu6 48.325(9) 8 8
Sb8 Eu12 Eu6 58.476(9) 5_656 8
Sb12 Eu12 Eu6 56.617(8) . 8
Sb10 Eu12 Eu6 98.157(11) 5_656 8
Sb11 Eu12 Eu6 110.847(10) . 8
Sb9 Eu12 Eu6 133.469(6) . 8
Eu9 Eu12 Eu6 96.019(8) . 8
Eu9 Eu12 Eu6 149.135(12) 6 8
Eu4 Eu12 Eu6 104.481(12) 3_545 8
Eu4 Eu12 Eu6 58.704(7) 8 8
Sb7 Mn1 Sb3 109.62(3) . .
Sb7 Mn1 Sb9 93.83(3) . .
Sb3 Mn1 Sb9 107.52(3) . .
Sb7 Mn1 Sb2 109.11(3) . .
Sb3 Mn1 Sb2 121.54(3) . .
Sb9 Mn1 Sb2 111.68(3) . .
Sb7 Mn1 Eu11 69.00(2) . .
Sb3 Mn1 Eu11 175.36(3) . .
Sb9 Mn1 Eu11 68.43(2) . .
Sb2 Mn1 Eu11 62.807(19) . .
Sb7 Mn1 Eu8 144.75(3) . .
Sb3 Mn1 Eu8 104.03(3) . .
Sb9 Mn1 Eu8 65.71(2) . .
Sb2 Mn1 Eu8 58.889(18) . .
Eu11 Mn1 Eu8 76.61(2) . .
Sb7 Mn1 Eu10 64.33(2) . .
Sb3 Mn1 Eu10 62.213(19) . .
Sb9 Mn1 Eu10 70.52(2) . .
Sb2 Mn1 Eu10 173.41(3) . .
Eu11 Mn1 Eu10 113.64(3) . .
Eu8 Mn1 Eu10 126.70(3) . .
Sb7 Mn1 Eu6 130.55(3) . .
Sb3 Mn1 Eu6 61.949(19) . .
Sb9 Mn1 Eu6 135.62(3) . .
Sb2 Mn1 Eu6 59.641(18) . .
Eu11 Mn1 Eu6 122.44(3) . .
Eu8 Mn1 Eu6 75.144(19) . .
Eu10 Mn1 Eu6 123.54(3) . .
Sb7 Mn1 Eu2 63.60(2) . .
Sb3 Mn1 Eu2 107.71(3) . .
Sb9 Mn1 Eu2 142.94(3) . .
Sb2 Mn1 Eu2 56.652(17) . .
Eu11 Mn1 Eu2 75.836(19) . .
Eu8 Mn1 Eu2 115.54(2) . .
Eu10 Mn1 Eu2 117.68(3) . .
Eu6 Mn1 Eu2 72.951(18) . .
Sb7 Mn1 Eu1 60.150(19) . .
Sb3 Mn1 Eu1 60.225(19) . .
Sb9 Mn1 Eu1 138.50(3) . .
Sb2 Mn1 Eu1 107.51(3) . .
Eu11 Mn1 Eu1 121.08(3) . .
Eu8 Mn1 Eu1 152.11(3) . .
Eu10 Mn1 Eu1 69.076(17) . .
Eu6 Mn1 Eu1 77.025(18) . .
Eu2 Mn1 Eu1 56.591(15) . .
Sb4 Mn2 Sb4 119.09(5) 7_556 4_546
Sb4 Mn2 Sb7 113.80(3) 7_556 5_556
Sb4 Mn2 Sb7 113.80(3) 4_546 5_556
Sb4 Mn2 Sb6 110.88(3) 7_556 5_556
Sb4 Mn2 Sb6 110.88(3) 4_546 5_556
Sb7 Mn2 Sb6 82.54(4) 5_556 5_556
Sb4 Mn2 Mn3 60.08(2) 7_556 .
Sb4 Mn2 Mn3 60.08(2) 4_546 .
Sb7 Mn2 Mn3 153.00(6) 5_556 .
Sb6 Mn2 Mn3 124.46(5) 5_556 .
Sb4 Mn2 Eu2 172.04(5) 7_556 5_556
Sb4 Mn2 Eu2 64.623(11) 4_546 5_556
Sb7 Mn2 Eu2 68.54(2) 5_556 5_556
Sb6 Mn2 Eu2 61.43(2) 5_556 5_556
Mn3 Mn2 Eu2 121.55(2) . 5_556
Sb4 Mn2 Eu2 64.623(11) 7_556 2_556
Sb4 Mn2 Eu2 172.04(5) 4_546 2_556
Sb7 Mn2 Eu2 68.54(2) 5_556 2_556
Sb6 Mn2 Eu2 61.43(2) 5_556 2_556
Mn3 Mn2 Eu2 121.55(2) . 2_556
Eu2 Mn2 Eu2 110.78(4) 5_556 2_556
Sb12 Mn3 Sb4 108.93(3) 5_656 4_546
Sb12 Mn3 Sb4 108.93(3) 5_656 7_556
Sb4 Mn3 Sb4 114.19(4) 4_546 7_556
Sb12 Mn3 Sb8 103.16(4) 5_656 .
Sb4 Mn3 Sb8 110.51(3) 4_546 .
Sb4 Mn3 Sb8 110.51(3) 7_556 .
Sb12 Mn3 Mn2 117.39(5) 5_656 .
Sb4 Mn3 Mn2 57.58(2) 4_546 .
Sb4 Mn3 Mn2 57.58(2) 7_556 .
Sb8 Mn3 Mn2 139.45(6) . .
Sb12 Mn3 Eu6 72.38(2) 5_656 7_556
Sb4 Mn3 Eu6 174.77(4) 4_546 7_556
Sb4 Mn3 Eu6 60.862(10) 7_556 7_556
Sb8 Mn3 Eu6 73.72(2) . 7_556
Mn2 Mn3 Eu6 117.24(2) . 7_556
Sb12 Mn3 Eu6 72.38(2) 5_656 4_546
Sb4 Mn3 Eu6 60.862(10) 4_546 4_546
Sb4 Mn3 Eu6 174.77(4) 7_556 4_546
Sb8 Mn3 Eu6 73.72(2) . 4_546
Mn2 Mn3 Eu6 117.24(2) . 4_546
Eu6 Mn3 Eu6 124.03(4) 7_556 4_546
Sb12 Mn3 Eu3 138.47(3) 5_656 .
Sb4 Mn3 Eu3 112.23(4) 4_546 .
Sb4 Mn3 Eu3 57.962(19) 7_556 .
Sb8 Mn3 Eu3 57.10(2) . .
Mn2 Mn3 Eu3 89.74(4) . .
Eu6 Mn3 Eu3 67.129(14) 7_556 .
Eu6 Mn3 Eu3 124.56(3) 4_546 .
Sb12 Mn3 Eu3 138.47(3) 5_656 6
Sb4 Mn3 Eu3 57.962(19) 4_546 6
Sb4 Mn3 Eu3 112.23(4) 7_556 6
Sb8 Mn3 Eu3 57.10(2) . 6
Mn2 Mn3 Eu3 89.74(4) . 6
Eu6 Mn3 Eu3 124.56(3) 7_556 6
Eu6 Mn3 Eu3 67.129(14) 4_546 6
Eu3 Mn3 Eu3 65.54(2) . 6
Eu12 Sb1 Eu6 83.860(13) 3_455 .
Eu12 Sb1 Eu8 89.929(14) 3_455 8_455
Eu6 Sb1 Eu8 142.560(15) . 8_455
Eu12 Sb1 Eu1 150.145(16) 3_455 .
Eu6 Sb1 Eu1 93.134(12) . .
Eu8 Sb1 Eu1 109.289(13) 8_455 .
Eu12 Sb1 Eu2 142.297(16) 3_455 .
Eu6 Sb1 Eu2 85.411(12) . .
Eu8 Sb1 Eu2 77.231(11) 8_455 .
Eu1 Sb1 Eu2 66.400(11) . .
Eu12 Sb1 Eu5 83.669(13) 3_455 .
Eu6 Sb1 Eu5 71.760(11) . .
Eu8 Sb1 Eu5 144.234(14) 8_455 .
Eu1 Sb1 Eu5 67.307(10) . .
Eu2 Sb1 Eu5 126.468(13) . .
Eu12 Sb1 Eu9 77.600(13) 3_455 8_455
Eu6 Sb1 Eu9 139.543(14) . 8_455
Eu8 Sb1 Eu9 73.557(11) 8_455 8_455
Eu1 Sb1 Eu9 86.004(12) . 8_455
Eu2 Sb1 Eu9 129.779(13) . 8_455
Eu5 Sb1 Eu9 70.697(11) . 8_455
Eu12 Sb1 Eu4 73.969(12) 3_455 .
Eu6 Sb1 Eu4 72.456(10) . .
Eu8 Sb1 Eu4 70.346(11) 8_455 .
Eu1 Sb1 Eu4 133.341(13) . .
Eu2 Sb1 Eu4 68.332(10) . .
Eu5 Sb1 Eu4 139.367(13) . .
Eu9 Sb1 Eu4 133.431(13) 8_455 .
Mn1 Sb2 Eu2 73.22(2) . .
Mn1 Sb2 Eu8 69.25(2) . .
Eu2 Sb2 Eu8 142.462(15) . .
Mn1 Sb2 Eu6 69.88(2) . .
Eu2 Sb2 Eu6 83.197(11) . .
Eu8 Sb2 Eu6 83.326(11) . .
Mn1 Sb2 Eu11 64.90(2) . .
Eu2 Sb2 Eu11 83.406(12) . .
Eu8 Sb2 Eu11 81.655(13) . .
Eu6 Sb2 Eu11 134.776(15) . .
Mn1 Sb2 Eu7 121.74(2) . 7
Eu2 Sb2 Eu7 65.736(10) . 7
Eu8 Sb2 Eu7 138.120(14) . 7
Eu6 Sb2 Eu7 138.260(14) . 7
Eu11 Sb2 Eu7 70.807(11) . 7
Mn1 Sb2 Eu7 123.94(2) . .
Eu2 Sb2 Eu7 134.417(13) . .
Eu8 Sb2 Eu7 70.322(10) . .
Eu6 Sb2 Eu7 68.348(10) . .
Eu11 Sb2 Eu7 141.667(15) . .
Eu7 Sb2 Eu7 114.312(12) 7 .
Mn1 Sb2 Eu4 119.20(2) . 7
Eu2 Sb2 Eu4 135.874(13) . 7
Eu8 Sb2 Eu4 67.553(10) . 7
Eu6 Sb2 Eu4 140.599(13) . 7
Eu11 Sb2 Eu4 68.303(11) . 7
Eu7 Sb2 Eu4 73.109(11) 7 7
Eu7 Sb2 Eu4 76.908(10) . 7
Mn1 Sb3 Eu5 126.46(2) . .
Mn1 Sb3 Eu5 136.44(2) . 7_556
Eu5 Sb3 Eu5 95.427(12) . 7_556
Mn1 Sb3 Eu10 70.56(2) . .
Eu5 Sb3 Eu10 129.128(15) . .
Eu5 Sb3 Eu10 73.695(12) 7_556 .
Mn1 Sb3 Eu6 71.09(2) . .
Eu5 Sb3 Eu6 70.615(11) . .
Eu5 Sb3 Eu6 144.237(14) 7_556 .
Eu10 Sb3 Eu6 140.701(15) . .
Mn1 Sb3 Eu9 78.43(2) . .
Eu5 Sb3 Eu9 147.094(14) . .
Eu5 Sb3 Eu9 69.367(10) 7_556 .
Eu10 Sb3 Eu9 75.988(12) . .
Eu6 Sb3 Eu9 104.312(13) . .
Mn1 Sb3 Eu1 74.60(2) . .
Eu5 Sb3 Eu1 66.573(11) . .
Eu5 Sb3 Eu1 119.701(14) 7_556 .
Eu10 Sb3 Eu1 76.284(12) . .
Eu6 Sb3 Eu1 85.680(11) . .
Eu9 Sb3 Eu1 146.333(14) . .
Mn1 Sb3 Eu3 123.41(2) . 7_556
Eu5 Sb3 Eu3 71.028(11) . 7_556
Eu5 Sb3 Eu3 77.457(10) 7_556 7_556
Eu10 Sb3 Eu3 145.888(14) . 7_556
Eu6 Sb3 Eu3 66.925(10) . 7_556
Eu9 Sb3 Eu3 77.103(11) . 7_556
Eu1 Sb3 Eu3 135.204(13) . 7_556
Mn2 Sb4 Mn3 62.34(3) 7_556 7_556
Mn2 Sb4 Eu6 129.85(3) 7_556 .
Mn3 Sb4 Eu6 69.08(2) 7_556 .
Mn2 Sb4 Eu3 103.07(3) 7_556 7_556
Mn3 Sb4 Eu3 76.24(3) 7_556 7_556
Eu6 Sb4 Eu3 75.840(11) . 7_556
Mn2 Sb4 Eu2 67.30(3) 7_556 8
Mn3 Sb4 Eu2 126.16(3) 7_556 8
Eu6 Sb4 Eu2 145.478(14) . 8
Eu3 Sb4 Eu2 134.581(14) 7_556 8
Mn2 Sb4 Eu7 85.69(3) 7_556 .
Mn3 Sb4 Eu7 79.72(3) 7_556 .
Eu6 Sb4 Eu7 73.945(11) . .
Eu3 Sb4 Eu7 146.495(14) 7_556 .
Eu2 Sb4 Eu7 78.756(11) 8 .
Mn2 Sb4 Eu1 78.88(3) 7_556 8
Mn3 Sb4 Eu1 120.10(3) 7_556 8
Eu6 Sb4 Eu1 140.032(14) . 8
Eu3 Sb4 Eu1 70.036(11) 7_556 8
Eu2 Sb4 Eu1 64.570(11) 8 8
Eu7 Sb4 Eu1 143.281(14) . 8
Mn2 Sb4 Eu8 135.36(3) 7_556 .
Mn3 Sb4 Eu8 141.81(3) 7_556 .
Eu6 Sb4 Eu8 79.894(11) . .
Eu3 Sb4 Eu8 117.777(13) 7_556 .
Eu2 Sb4 Eu8 71.252(10) 8 .
Eu7 Sb4 Eu8 70.482(10) . .
Eu1 Sb4 Eu8 97.951(12) 8 .
Sb5 Sb5 Eu1 121.343(11) 5_556 .
Sb5 Sb5 Eu1 121.344(11) 5_556 6
Eu1 Sb5 Eu1 115.46(2) . 6
Sb5 Sb5 Eu3 68.320(18) 5_556 .
Eu1 Sb5 Eu3 76.148(10) . .
Eu1 Sb5 Eu3 142.422(19) 6 .
Sb5 Sb5 Eu3 68.320(18) 5_556 6
Eu1 Sb5 Eu3 142.422(19) . 6
Eu1 Sb5 Eu3 76.148(10) 6 6
Eu3 Sb5 Eu3 75.212(16) . 6
Sb5 Sb5 Eu3 63.478(17) 5_556 5_556
Eu1 Sb5 Eu3 130.378(18) . 5_556
Eu1 Sb5 Eu3 69.769(10) 6 5_556
Eu3 Sb5 Eu3 131.799(17) . 5_556
Eu3 Sb5 Eu3 87.099(12) 6 5_556
Sb5 Sb5 Eu3 63.478(17) 5_556 2_556
Eu1 Sb5 Eu3 69.768(10) . 2_556
Eu1 Sb5 Eu3 130.378(18) 6 2_556
Eu3 Sb5 Eu3 87.100(12) . 2_556
Eu3 Sb5 Eu3 131.799(17) 6 2_556
Eu3 Sb5 Eu3 71.971(15) 5_556 2_556
Sb5 Sb5 Eu10 132.20(3) 5_556 .
Eu1 Sb5 Eu10 74.919(12) . .
Eu1 Sb5 Eu10 74.919(12) 6 .
Eu3 Sb5 Eu10 74.274(13) . .
Eu3 Sb5 Eu10 74.274(13) 6 .
Eu3 Sb5 Eu10 143.115(8) 5_556 .
Eu3 Sb5 Eu10 143.115(8) 2_556 .
Mn2 Sb6 Sb6 114.79(4) 5_556 5
Mn2 Sb6 Eu2 67.880(14) 5_556 6
Sb6 Sb6 Eu2 116.825(12) 5 6
Mn2 Sb6 Eu2 67.880(14) 5_556 .
Sb6 Sb6 Eu2 116.826(12) 5 .
Eu2 Sb6 Eu2 120.50(2) 6 .
Mn2 Sb6 Eu7 137.166(12) 5_556 4_545
Sb6 Sb6 Eu7 81.093(19) 5 4_545
Eu2 Sb6 Eu7 69.504(9) 6 4_545
Eu2 Sb6 Eu7 142.537(19) . 4_545
Mn2 Sb6 Eu7 137.166(12) 5_556 7
Sb6 Sb6 Eu7 81.093(19) 5 7
Eu2 Sb6 Eu7 142.537(19) 6 7
Eu2 Sb6 Eu7 69.505(9) . 7
Eu7 Sb6 Eu7 82.412(17) 4_545 7
Mn2 Sb6 Eu11 104.75(3) 5_556 .
Sb6 Sb6 Eu11 140.46(3) 5 .
Eu2 Sb6 Eu11 77.488(12) 6 .
Eu2 Sb6 Eu11 77.488(12) . .
Eu7 Sb6 Eu11 69.555(12) 4_545 .
Eu7 Sb6 Eu11 69.555(12) 7 .
Mn2 Sb7 Mn1 134.57(2) 5_556 6
Mn2 Sb7 Mn1 134.57(2) 5_556 .
Mn1 Sb7 Mn1 86.41(4) 6 .
Mn2 Sb7 Eu1 77.14(2) 5_556 6
Mn1 Sb7 Eu1 74.77(2) 6 6
Mn1 Sb7 Eu1 143.65(3) . 6
Mn2 Sb7 Eu1 77.14(2) 5_556 .
Mn1 Sb7 Eu1 143.65(3) 6 .
Mn1 Sb7 Eu1 74.77(2) . .
Eu1 Sb7 Eu1 102.539(17) 6 .
Mn2 Sb7 Eu10 134.94(3) 5_556 .
Mn1 Sb7 Eu10 69.14(2) 6 .
Mn1 Sb7 Eu10 69.14(2) . .
Eu1 Sb7 Eu10 75.120(12) 6 .
Eu1 Sb7 Eu10 75.119(12) . .
Mn2 Sb7 Eu2 64.328(16) 5_556 6
Mn1 Sb7 Eu2 71.06(2) 6 6
Mn1 Sb7 Eu2 140.06(3) . 6
Eu1 Sb7 Eu2 61.828(8) 6 6
Eu1 Sb7 Eu2 140.482(18) . 6
Eu10 Sb7 Eu2 127.146(8) . 6
Mn2 Sb7 Eu2 64.329(16) 5_556 .
Mn1 Sb7 Eu2 140.07(3) 6 .
Mn1 Sb7 Eu2 71.06(2) . .
Eu1 Sb7 Eu2 140.483(18) 6 .
Eu1 Sb7 Eu2 61.828(8) . .
Eu10 Sb7 Eu2 127.144(8) . .
Eu2 Sb7 Eu2 105.699(17) 6 .
Mn2 Sb7 Eu11 111.74(3) 5_556 .
Mn1 Sb7 Eu11 63.71(2) 6 .
Mn1 Sb7 Eu11 63.71(2) . .
Eu1 Sb7 Eu11 128.724(9) 6 .
Eu1 Sb7 Eu11 128.726(9) . .
Eu10 Sb7 Eu11 113.324(18) . .
Eu2 Sb7 Eu11 76.681(11) 6 .
Eu2 Sb7 Eu11 76.682(12) . .
Mn3 Sb8 Eu3 76.78(2) . .
Mn3 Sb8 Eu3 76.78(2) . 6
Eu3 Sb8 Eu3 77.741(16) . 6
Mn3 Sb8 Eu12 90.65(3) . 5_656
Eu3 Sb8 Eu12 138.311(10) . 5_656
Eu3 Sb8 Eu12 138.311(10) 6 5_656
Mn3 Sb8 Eu5 123.927(11) . 7_556
Eu3 Sb8 Eu5 76.632(9) . 7_556
Eu3 Sb8 Eu5 141.290(18) 6 7_556
Eu12 Sb8 Eu5 78.245(12) 5_656 7_556
Mn3 Sb8 Eu5 123.927(11) . 4_546
Eu3 Sb8 Eu5 141.290(18) . 4_546
Eu3 Sb8 Eu5 76.632(10) 6 4_546
Eu12 Sb8 Eu5 78.245(12) 5_656 4_546
Eu5 Sb8 Eu5 107.399(18) 7_556 4_546
Mn3 Sb8 Eu10 145.85(3) . .
Eu3 Sb8 Eu10 76.795(13) . .
Eu3 Sb8 Eu10 76.795(13) 6 .
Eu12 Sb8 Eu10 123.495(18) 5_656 .
Eu5 Sb8 Eu10 69.443(11) 7_556 .
Eu5 Sb8 Eu10 69.443(11) 4_546 .
Mn3 Sb8 Eu6 60.493(13) . 7_556
Eu3 Sb8 Eu6 68.829(9) . 7_556
Eu3 Sb8 Eu6 130.070(17) 6 7_556
Eu12 Sb8 Eu6 70.391(10) 5_656 7_556
Eu5 Sb8 Eu6 64.043(8) 7_556 7_556
Eu5 Sb8 Eu6 148.516(18) 4_546 7_556
Eu10 Sb8 Eu6 126.808(8) . 7_556
Mn3 Sb8 Eu6 60.493(13) . 4_546
Eu3 Sb8 Eu6 130.070(17) . 4_546
Eu3 Sb8 Eu6 68.829(9) 6 4_546
Eu12 Sb8 Eu6 70.391(10) 5_656 4_546
Eu5 Sb8 Eu6 148.516(18) 7_556 4_546
Eu5 Sb8 Eu6 64.043(8) 4_546 4_546
Eu10 Sb8 Eu6 126.808(8) . 4_546
Eu6 Sb8 Eu6 106.379(16) 7_556 4_546
Mn1 Sb9 Mn1 85.79(4) 6 .
Mn1 Sb9 Eu9 136.76(3) 6 .
Mn1 Sb9 Eu9 80.63(2) . .
Mn1 Sb9 Eu9 80.63(2) 6 6
Mn1 Sb9 Eu9 136.76(3) . 6
Eu9 Sb9 Eu9 81.800(16) . 6
Mn1 Sb9 Eu8 138.28(3) 6 .
Mn1 Sb9 Eu8 67.24(2) . .
Eu9 Sb9 Eu8 71.510(9) . .
Eu9 Sb9 Eu8 140.632(18) 6 .
Mn1 Sb9 Eu8 67.24(2) 6 6
Mn1 Sb9 Eu8 138.28(3) . 6
Eu9 Sb9 Eu8 140.632(18) . 6
Eu9 Sb9 Eu8 71.511(9) 6 6
Eu8 Sb9 Eu8 112.725(18) . 6
Mn1 Sb9 Eu11 63.84(2) 6 .
Mn1 Sb9 Eu11 63.84(2) . .
Eu9 Sb9 Eu11 138.704(9) . .
Eu9 Sb9 Eu11 138.704(8) 6 .
Eu8 Sb9 Eu11 75.584(11) . .
Eu8 Sb9 Eu11 75.584(11) 6 .
Mn1 Sb9 Eu10 64.60(2) 6 .
Mn1 Sb9 Eu10 64.60(2) . .
Eu9 Sb9 Eu10 72.498(12) . .
Eu9 Sb9 Eu10 72.497(12) 6 .
Eu8 Sb9 Eu10 123.111(9) . .
Eu8 Sb9 Eu10 123.112(9) 6 .
Eu11 Sb9 Eu10 107.164(17) . .
Mn1 Sb9 Eu12 137.00(2) 6 .
Mn1 Sb9 Eu12 136.99(2) . .
Eu9 Sb9 Eu12 69.730(12) . .
Eu9 Sb9 Eu12 69.731(12) 6 .
Eu8 Sb9 Eu12 74.056(11) . .
Eu8 Sb9 Eu12 74.056(11) 6 .
Eu11 Sb9 Eu12 123.563(18) . .
Eu10 Sb9 Eu12 129.273(17) . .
Sb10 Sb10 Eu5 120.519(10) 5_656 4_546
Sb10 Sb10 Eu5 120.519(10) 5_656 7_556
Eu5 Sb10 Eu5 118.573(19) 4_546 7_556
Sb10 Sb10 Eu9 66.068(16) 5_656 2_656
Eu5 Sb10 Eu9 141.214(18) 4_546 2_656
Eu5 Sb10 Eu9 72.855(9) 7_556 2_656
Sb10 Sb10 Eu9 66.069(16) 5_656 5_656
Eu5 Sb10 Eu9 72.855(9) 4_546 5_656
Eu5 Sb10 Eu9 141.214(18) 7_556 5_656
Eu9 Sb10 Eu9 77.332(15) 2_656 5_656
Sb10 Sb10 Eu9 64.503(16) 5_656 6
Eu5 Sb10 Eu9 69.652(9) 4_546 6
Eu5 Sb10 Eu9 135.490(18) 7_556 6
Eu9 Sb10 Eu9 130.572(17) 2_656 6
Eu9 Sb10 Eu9 83.077(12) 5_656 6
Sb10 Sb10 Eu9 64.503(16) 5_656 .
Eu5 Sb10 Eu9 135.490(18) 4_546 .
Eu5 Sb10 Eu9 69.652(9) 7_556 .
Eu9 Sb10 Eu9 83.077(11) 2_656 .
Eu9 Sb10 Eu9 130.571(17) 5_656 .
Eu9 Sb10 Eu9 76.190(15) 6 .
Sb10 Sb10 Eu10 123.17(3) 5_656 .
Eu5 Sb10 Eu10 71.126(11) 4_546 .
Eu5 Sb10 Eu10 71.126(11) 7_556 .
Eu9 Sb10 Eu10 141.296(8) 2_656 .
Eu9 Sb10 Eu10 141.296(8) 5_656 .
Eu9 Sb10 Eu10 71.585(12) 6 .
Eu9 Sb10 Eu10 71.585(12) . .
Sb10 Sb10 Eu12 122.40(3) 5_656 5_656
Eu5 Sb10 Eu12 76.931(11) 4_546 5_656
Eu5 Sb10 Eu12 76.931(11) 7_556 5_656
Eu9 Sb10 Eu12 69.761(12) 2_656 5_656
Eu9 Sb10 Eu12 69.761(12) 5_656 5_656
Eu9 Sb10 Eu12 141.899(7) 6 5_656
Eu9 Sb10 Eu12 141.899(8) . 5_656
Eu10 Sb10 Eu12 114.424(17) . 5_656
Sb11 Sb11 Eu8 119.592(10) 5_655 .
Sb11 Sb11 Eu8 119.591(10) 5_655 6
Eu8 Sb11 Eu8 120.775(19) . 6
Sb11 Sb11 Eu4 67.146(17) 5_655 4_545
Eu8 Sb11 Eu4 138.852(18) . 4_545
Eu8 Sb11 Eu4 69.783(9) 6 4_545
Sb11 Sb11 Eu4 67.146(17) 5_655 7
Eu8 Sb11 Eu4 69.784(9) . 7
Eu8 Sb11 Eu4 138.852(18) 6 7
Eu4 Sb11 Eu4 78.368(15) 4_545 7
Sb11 Sb11 Eu4 64.208(16) 5_655 8
Eu8 Sb11 Eu4 70.519(9) . 8
Eu8 Sb11 Eu4 137.724(17) 6 8
Eu4 Sb11 Eu4 131.354(17) 4_545 8
Eu4 Sb11 Eu4 83.144(11) 7 8
Sb11 Sb11 Eu4 64.208(16) 5_655 3_545
Eu8 Sb11 Eu4 137.724(17) . 3_545
Eu8 Sb11 Eu4 70.519(9) 6 3_545
Eu4 Sb11 Eu4 83.144(11) 4_545 3_545
Eu4 Sb11 Eu4 131.354(17) 7 3_545
Eu4 Sb11 Eu4 76.243(15) 8 3_545
Sb11 Sb11 Eu11 121.42(3) 5_655 .
Eu8 Sb11 Eu11 75.978(11) . .
Eu8 Sb11 Eu11 75.978(11) 6 .
Eu4 Sb11 Eu11 68.290(12) 4_545 .
Eu4 Sb11 Eu11 68.290(12) 7 .
Eu4 Sb11 Eu11 141.827(8) 8 .
Eu4 Sb11 Eu11 141.827(8) 3_545 .
Sb11 Sb11 Eu12 117.62(3) 5_655 .
Eu8 Sb11 Eu12 75.838(11) . .
Eu8 Sb11 Eu12 75.839(11) 6 .
Eu4 Sb11 Eu12 140.751(8) 4_545 .
Eu4 Sb11 Eu12 140.751(8) 7 .
Eu4 Sb11 Eu12 67.724(12) 8 .
Eu4 Sb11 Eu12 67.724(12) 3_545 .
Eu11 Sb11 Eu12 120.959(17) . .
Mn3 Sb12 Eu4 132.803(15) 5_656 3_545
Mn3 Sb12 Eu4 132.803(15) 5_656 8
Eu4 Sb12 Eu4 84.898(17) 3_545 8
Mn3 Sb12 Eu7 79.33(2) 5_656 8
Eu4 Sb12 Eu7 141.345(19) 3_545 8
Eu4 Sb12 Eu7 83.644(11) 8 8
Mn3 Sb12 Eu7 79.33(2) 5_656 3_545
Eu4 Sb12 Eu7 83.644(10) 3_545 3_545
Eu4 Sb12 Eu7 141.345(19) 8 3_545
Eu7 Sb12 Eu7 82.679(17) 8 3_545
Mn3 Sb12 Eu12 88.49(3) 5_656 .
Eu4 Sb12 Eu12 74.355(13) 3_545 .
Eu4 Sb12 Eu12 74.355(13) 8 .
Eu7 Sb12 Eu12 136.261(10) 8 .
Eu7 Sb12 Eu12 136.261(10) 3_545 .
Mn3 Sb12 Eu11 139.85(3) 5_656 5_655
Eu4 Sb12 Eu11 70.498(12) 3_545 5_655
Eu4 Sb12 Eu11 70.498(12) 8 5_655
Eu7 Sb12 Eu11 70.870(12) 8 5_655
Eu7 Sb12 Eu11 70.870(12) 3_545 5_655
Eu12 Sb12 Eu11 131.663(18) . 5_655
Mn3 Sb12 Eu6 61.584(13) 5_656 8
Eu4 Sb12 Eu6 141.091(18) 3_545 8
Eu4 Sb12 Eu6 71.225(9) 8 8
Eu7 Sb12 Eu6 67.322(8) 8 8
Eu7 Sb12 Eu6 133.705(17) 3_545 8
Eu12 Sb12 Eu6 69.919(10) . 8
Eu11 Sb12 Eu6 125.247(8) 5_655 8
Mn3 Sb12 Eu6 61.584(13) 5_656 3_545
Eu4 Sb12 Eu6 71.225(9) 3_545 3_545
Eu4 Sb12 Eu6 141.091(18) 8 3_545
Eu7 Sb12 Eu6 133.705(17) 8 3_545
Eu7 Sb12 Eu6 67.322(8) 3_545 3_545
Eu12 Sb12 Eu6 69.919(10) . 3_545
Eu11 Sb12 Eu6 125.247(9) 5_655 3_545
Eu6 Sb12 Eu6 109.153(17) 8 3_545
Eu9 Sb13 Eu9 91.482(17) 7_556 8_455
Eu9 Sb13 Eu3 156.308(8) 7_556 2_556
Eu9 Sb13 Eu3 90.926(8) 8_455 2_556
Eu9 Sb13 Eu3 90.927(8) 7_556 .
Eu9 Sb13 Eu3 156.309(8) 8_455 .
Eu3 Sb13 Eu3 96.229(18) 2_556 .
Eu9 Sb13 Eu1 133.293(9) 7_556 .
Eu9 Sb13 Eu1 86.401(8) 8_455 .
Eu3 Sb13 Eu1 70.386(11) 2_556 .
Eu3 Sb13 Eu1 74.915(11) . .
Eu9 Sb13 Eu1 86.399(8) 7_556 2_556
Eu9 Sb13 Eu1 133.292(9) 8_455 2_556
Eu3 Sb13 Eu1 74.916(11) 2_556 2_556
Eu3 Sb13 Eu1 70.387(11) . 2_556
Eu1 Sb13 Eu1 126.989(18) . 2_556
Eu9 Sb13 Eu5 72.933(11) 7_556 2_556
Eu9 Sb13 Eu5 70.268(10) 8_455 2_556
Eu3 Sb13 Eu5 85.762(8) 2_556 2_556
Eu3 Sb13 Eu5 132.659(9) . 2_556
Eu1 Sb13 Eu5 146.436(7) . 2_556
Eu1 Sb13 Eu5 64.551(7) 2_556 2_556
Eu9 Sb13 Eu5 70.269(10) 7_556 .
Eu9 Sb13 Eu5 72.932(11) 8_455 .
Eu3 Sb13 Eu5 132.658(9) 2_556 .
Eu3 Sb13 Eu5 85.764(8) . .
Eu1 Sb13 Eu5 64.552(7) . .
Eu1 Sb13 Eu5 146.437(7) 2_556 .
Eu5 Sb13 Eu5 126.237(18) 2_556 .
Eu4 Sb14 Eu4 94.098(18) 2 .
Eu4 Sb14 Eu2 75.395(8) 2 2
Eu4 Sb14 Eu2 146.114(11) . 2
Eu4 Sb14 Eu2 146.114(11) 2 .
Eu4 Sb14 Eu2 75.395(8) . .
Eu2 Sb14 Eu2 129.807(19) 2 .
Eu4 Sb14 Eu7 143.182(8) 2 7
Eu4 Sb14 Eu7 90.686(9) . 7
Eu2 Sb14 Eu7 80.450(11) 2 7
Eu2 Sb14 Eu7 70.131(10) . 7
Eu4 Sb14 Eu7 90.687(9) 2 8_455
Eu4 Sb14 Eu7 143.183(8) . 8_455
Eu2 Sb14 Eu7 70.130(10) 2 8_455
Eu2 Sb14 Eu7 80.450(11) . 8_455
Eu7 Sb14 Eu7 106.797(18) 7 8_455
Eu4 Sb14 Eu8 74.032(11) 2 7
Eu4 Sb14 Eu8 72.189(11) . 7
Eu2 Sb14 Eu8 73.945(8) 2 7
Eu2 Sb14 Eu8 129.658(8) . 7
Eu7 Sb14 Eu8 72.816(8) 7 7
Eu7 Sb14 Eu8 143.495(9) 8_455 7
Eu4 Sb14 Eu8 72.190(11) 2 8_455
Eu4 Sb14 Eu8 74.034(11) . 8_455
Eu2 Sb14 Eu8 129.657(8) 2 8_455
Eu2 Sb14 Eu8 73.944(8) . 8_455
Eu7 Sb14 Eu8 143.495(8) 7 8_455
Eu7 Sb14 Eu8 72.816(8) 8_455 8_455
Eu8 Sb14 Eu8 129.533(19) 7 8_455

loop_
_geom_bond_atom_site_label_1
_geom_bond_atom_site_label_2
_geom_bond_distance
_geom_bond_site_symmetry_2
Eu1 Sb5 3.1690(4) .
Eu1 Sb1 3.2398(5) .
Eu1 Sb4 3.3528(5) 8_455
Eu1 Sb7 3.4349(5) .
Eu1 Sb3 3.4402(5) .
Eu1 Sb13 3.4527(4) .
Eu1 Eu2 3.5798(4) .
Eu1 Eu5 3.7037(4) .
Eu1 Mn1 3.8212(9) .
Eu1 Eu3 3.8455(5) 2_556
Eu1 Eu3 4.0572(5) .
Eu1 Eu10 4.2171(5) .
Eu2 Sb6 3.2420(4) .
Eu2 Sb2 3.2534(5) .
Eu2 Sb14 3.2771(4) .
Eu2 Sb1 3.2974(5) .
Eu2 Sb4 3.3493(5) 8_455
Eu2 Mn2 3.4199(8) 5_556
Eu2 Sb7 3.5313(4) .
Eu2 Mn1 3.7289(9) .
Eu2 Eu7 3.7824(4) 7
Eu2 Eu4 3.9657(4) .
Eu2 Eu8 4.0472(4) 8_455
Eu3 Sb13 3.2109(5) .
Eu3 Sb8 3.3092(5) .
Eu3 Sb4 3.3488(5) 7_556
Eu3 Sb5 3.4032(5) .
Eu3 Sb5 3.5345(6) 5_556
Eu3 Mn3 3.8371(11) .
Eu3 Eu1 3.8456(5) 2_556
Eu3 Sb3 3.8967(5) 7_556
Eu3 Eu6 4.0418(4) 7_556
Eu3 Eu3 4.1535(6) 6
Eu3 Eu5 4.2111(5) 7_556
Eu4 Sb14 3.2076(5) .
Eu4 Sb12 3.2733(5) 3_455
Eu4 Sb11 3.4967(5) 7
Eu4 Sb11 3.5788(6) 3_455
Eu4 Sb1 3.7347(5) .
Eu4 Sb2 3.7664(5) 7
Eu4 Eu8 3.9260(5) 7
Eu4 Eu8 4.0119(5) 8_455
Eu4 Eu11 4.0150(5) 7
Eu4 Eu6 4.1007(4) .
Eu4 Eu12 4.1600(5) 3_455
Eu5 Sb10 3.2617(4) 7_556
Eu5 Sb3 3.3051(5) .
Eu5 Sb3 3.3602(5) 7_556
Eu5 Sb1 3.4370(5) .
Eu5 Sb8 3.4794(4) 7_556
Eu5 Sb13 3.4829(4) .
Eu5 Eu9 3.8529(4) 7_556
Eu5 Eu6 3.8726(4) .
Eu5 Eu9 3.9785(5) 8_455
Eu5 Eu10 4.0466(4) 7_556
Eu5 Eu3 4.2111(5) 7_556
Eu6 Sb1 3.1592(5) .
Eu6 Sb4 3.2261(5) .
Eu6 Sb2 3.3435(5) .
Eu6 Sb3 3.3941(5) .
Eu6 Mn3 3.4501(7) 7_556
Eu6 Mn1 3.6383(10) .
Eu6 Sb12 3.7388(5) 3_455
Eu6 Sb8 3.8054(5) 7_556
Eu6 Eu7 3.9576(4) .
Eu6 Eu3 4.0418(4) 7_556
Eu7 Sb14 3.3063(4) 7
Eu7 Sb4 3.3520(5) .
Eu7 Sb12 3.3811(5) 3_455
Eu7 Sb6 3.3899(5) 7
Eu7 Sb2 3.6840(5) 7
Eu7 Sb2 3.6843(5) .
Eu7 Eu2 3.7822(5) 7
Eu7 Eu8 4.0109(4) .
Eu7 Eu11 4.0897(5) 7
Eu7 Eu2 4.2515(5) 8
Eu8 Sb1 3.1861(5) 8
Eu8 Sb2 3.2537(5) .
Eu8 Sb11 3.3641(4) .
Eu8 Sb14 3.4485(4) 7
Eu8 Sb9 3.5129(4) .
Eu8 Mn1 3.5537(9) .
Eu8 Sb4 3.5908(5) .
Eu8 Eu4 3.9261(5) 7
Eu8 Eu9 3.9721(5) .
Eu8 Eu4 4.0118(5) 8
Eu8 Eu2 4.0473(4) 8
Eu9 Sb13 3.2000(5) 7_556
Eu9 Sb9 3.2771(5) .
Eu9 Sb3 3.4103(5) .
Eu9 Sb10 3.4343(5) 5_656
Eu9 Sb1 3.4396(5) 8
Eu9 Sb10 3.4778(5) .
Eu9 Eu5 3.8529(4) 7_556
Eu9 Eu5 3.9785(5) 8
Eu9 Eu12 4.1260(5) .
Eu9 Eu10 4.1847(5) .
Eu9 Eu9 4.2913(6) 6
Eu10 Sb3 3.3875(4) 6
Eu10 Sb3 3.3876(4) .
Eu10 Sb7 3.4828(7) .
Eu10 Mn1 3.6107(10) 6
Eu10 Mn1 3.6107(10) .
Eu10 Sb8 3.6220(7) .
Eu10 Sb10 3.6723(7) .
Eu10 Sb5 3.7264(7) .
Eu10 Sb9 3.7683(7) .
Eu10 Eu5 4.0466(4) 7_556
Eu10 Eu5 4.0466(4) 4_546
Eu10 Eu9 4.1846(5) 6
Eu11 Sb2 3.3605(4) .
Eu11 Sb2 3.3606(4) 6
Eu11 Mn1 3.4214(9) .
Eu11 Mn1 3.4214(9) 6
Eu11 Sb9 3.5448(7) .
Eu11 Sb7 3.5628(7) .
Eu11 Sb11 3.6529(7) .
Eu11 Sb12 3.6619(7) 5_655
Eu11 Sb6 3.7601(7) .
Eu11 Eu4 4.0151(5) 4_545
Eu11 Eu4 4.0151(5) 7
Eu11 Eu7 4.0897(5) 4_545
Eu12 Sb1 3.1342(4) 3_545
Eu12 Sb1 3.1342(4) 8
Eu12 Sb8 3.4758(7) 5_656
Eu12 Sb12 3.5976(7) .
Eu12 Sb10 3.7651(7) 5_656
Eu12 Sb11 3.8742(7) .
Eu12 Sb9 3.8873(7) .
Eu12 Eu9 4.1260(5) 6
Eu12 Eu4 4.1600(5) 3_545
Eu12 Eu4 4.1600(5) 8
Eu12 Eu6 4.2053(5) 8
Mn1 Sb7 2.8043(10) .
Mn1 Sb3 2.8109(10) .
Mn1 Sb9 2.8207(10) .
Mn1 Sb2 2.9890(10) .
Mn2 Sb4 2.7580(8) 7_556
Mn2 Sb4 2.7580(8) 4_546
Mn2 Sb7 2.7812(14) 5_556
Mn2 Sb6 2.8564(15) 5_556
Mn2 Mn3 2.8941(18) .
Mn2 Eu2 3.4199(8) 5_556
Mn2 Eu2 3.4199(8) 2_556
Mn3 Sb12 2.8233(14) 5_656
Mn3 Sb4 2.8318(8) 4_546
Mn3 Sb4 2.8318(8) 7_556
Mn3 Sb8 2.8413(14) .
Mn3 Eu6 3.4502(7) 7_556
Mn3 Eu6 3.4502(7) 4_546
Mn3 Eu3 3.8371(11) 6
Sb1 Eu12 3.1341(4) 3_455
Sb1 Eu8 3.1861(5) 8_455
Sb1 Eu9 3.4396(5) 8_455
Sb2 Eu7 3.6841(5) 7
Sb2 Eu4 3.7665(5) 7
Sb3 Eu5 3.3602(5) 7_556
Sb3 Eu3 3.8966(5) 7_556
Sb4 Mn2 2.7580(8) 7_556
Sb4 Mn3 2.8318(8) 7_556
Sb4 Eu3 3.3488(5) 7_556
Sb4 Eu2 3.3493(5) 8
Sb4 Eu1 3.3529(5) 8
Sb5 Sb5 2.8355(11) 5_556
Sb5 Eu1 3.1691(4) 6
Sb5 Eu3 3.4033(5) 6
Sb5 Eu3 3.5344(6) 5_556
Sb5 Eu3 3.5344(6) 2_556
Sb6 Mn2 2.8565(15) 5_556
Sb6 Sb6 2.8566(11) 5
Sb6 Eu2 3.2419(4) 6
Sb6 Eu7 3.3899(5) 4_545
Sb6 Eu7 3.3899(5) 7
Sb7 Mn2 2.7812(14) 5_556
Sb7 Mn1 2.8042(10) 6
Sb7 Eu1 3.4349(5) 6
Sb7 Eu2 3.5313(4) 6
Sb8 Eu3 3.3093(5) 6
Sb8 Eu12 3.4759(7) 5_656
Sb8 Eu5 3.4795(4) 7_556
Sb8 Eu5 3.4795(4) 4_546
Sb8 Eu6 3.8054(5) 7_556
Sb8 Eu6 3.8054(5) 4_546
Sb9 Mn1 2.8207(10) 6
Sb9 Eu9 3.2771(5) 6
Sb9 Eu8 3.5129(4) 6
Sb10 Sb10 2.8901(11) 5_656
Sb10 Eu5 3.2617(4) 4_546
Sb10 Eu5 3.2617(4) 7_556
Sb10 Eu9 3.4342(5) 2_656
Sb10 Eu9 3.4342(5) 5_656
Sb10 Eu9 3.4777(5) 6
Sb10 Eu12 3.7651(7) 5_656
Sb11 Sb11 2.9152(11) 5_655
Sb11 Eu8 3.3641(4) 6
Sb11 Eu4 3.4967(5) 4_545
Sb11 Eu4 3.4967(5) 7
Sb11 Eu4 3.5788(6) 8
Sb11 Eu4 3.5788(6) 3_545
Sb12 Mn3 2.8233(14) 5_656
Sb12 Eu4 3.2733(5) 3_545
Sb12 Eu4 3.2733(5) 8
Sb12 Eu7 3.3810(5) 8
Sb12 Eu7 3.3810(5) 3_545
Sb12 Eu11 3.6619(7) 5_655
Sb12 Eu6 3.7388(5) 8
Sb12 Eu6 3.7388(5) 3_545
Sb13 Eu9 3.2000(5) 7_556
Sb13 Eu9 3.2000(5) 8_455
Sb13 Eu3 3.2109(5) 2_556
Sb13 Eu1 3.4528(4) 2_556
Sb13 Eu5 3.4829(4) 2_556
Sb14 Eu4 3.2075(5) 2
Sb14 Eu2 3.2771(4) 2
Sb14 Eu7 3.3063(4) 7
Sb14 Eu7 3.3063(4) 8_455
Sb14 Eu8 3.4484(4) 7
Sb14 Eu8 3.4485(4) 8_455
